data_7011155
loop_
_publ_author_name
'Igor O. Koshevoy'
'Sergey P. Tunik'
'Sirpa J\"a\"askel\"ainen'
'Matti Haukka'
'Tapani A. Pakkanen'

_publ_section_title
;
 Linkage of heteronuclear rhodium--platinum clusters
;
_journal_issue 20
_journal_name_full 'J. Chem. Soc., Dalton Trans.'
_journal_page_first 2965
_journal_page_last 2967
_journal_paper_doi 10.1039/b108224h
_journal_year 2001
_chemical_formula_sum 'C71.5 H46 O21.5 P4 Pt2 Rh8'
_chemical_formula_weight 2586.42
_chemical_name_common '[Rh8Pt2(CO)21(dppm)2].1/2(CH3OH)'
_chemical_name_systematic
; 
? 
;
_space_group_IT_number 14
_symmetry_cell_setting monoclinic
_symmetry_space_group_name_Hall '-P 2yn'
_symmetry_space_group_name_H-M 'P 1 21/n 1'
_atom_sites_solution_hydrogens geom
_atom_sites_solution_primary direct
_atom_sites_solution_secondary difmap
_audit_creation_method SHELXL-97
_cell_angle_alpha 90.00
_cell_angle_beta 97.135(5)
_cell_angle_gamma 90.00
_cell_formula_units_Z 4
_cell_length_a 18.2642(3)
_cell_length_b 13.22680(10)
_cell_length_c 31.5765(5)
_cell_measurement_temperature 120(2)
_cell_volume 7569.1(2)
_computing_cell_refinement 'Denzo/Scalepack (Otwinowski & Minor, 1997)'
_computing_data_collection 'Collect (Nonius, 1999)'
_computing_data_reduction 'Denzo/Scalepack (Otwinowski & Minor, 1997)'
_computing_molecular_graphics 'XP in SHELXTL v.5.1 (Bruker Axs, 1998)'
_computing_publication_material SHELXL-97
_computing_structure_refinement 'SHELXL-97 (Sheldrick, 1997)'
_computing_structure_solution 'SHELXS-97 (Sheldrick, 1990)'
_diffrn_ambient_temperature 120(2)
_diffrn_measured_fraction_theta_full 0.996
_diffrn_measured_fraction_theta_max 0.996
_diffrn_measurement_device_type 'Nonius KappaCCD'
_diffrn_measurement_method phi/omega-scan
_diffrn_radiation_monochromator graphite
_diffrn_radiation_source 'fine-focus sealed tube'
_diffrn_radiation_type MoK\a
_diffrn_radiation_wavelength 0.71073
_diffrn_reflns_av_R_equivalents 0.0458
_diffrn_reflns_av_sigmaI/netI 0.0420
_diffrn_reflns_limit_h_max 21
_diffrn_reflns_limit_h_min -21
_diffrn_reflns_limit_k_max 13
_diffrn_reflns_limit_k_min -15
_diffrn_reflns_limit_l_max 37
_diffrn_reflns_limit_l_min -37
_diffrn_reflns_number 62103
_diffrn_reflns_theta_full 25.05
_diffrn_reflns_theta_max 25.05
_diffrn_reflns_theta_min 2.25
_exptl_absorpt_coefficient_mu 5.534
_exptl_absorpt_correction_T_max 0.2405
_exptl_absorpt_correction_T_min 0.1794
_exptl_absorpt_correction_type multi-scan
_exptl_absorpt_process_details 'Xprep in Shelxtl v. 5.1 (Bruker AXS, 1998)'
_exptl_crystal_colour 'dark red'
_exptl_crystal_density_diffrn 2.270
_exptl_crystal_density_method 'not measured'
_exptl_crystal_description block
_exptl_crystal_F_000 4892
_exptl_crystal_size_max 0.30
_exptl_crystal_size_mid 0.30
_exptl_crystal_size_min 0.30
_refine_diff_density_max 0.912
_refine_diff_density_min -0.722
_refine_diff_density_rms 0.130
_refine_ls_extinction_method none
_refine_ls_goodness_of_fit_ref 1.032
_refine_ls_hydrogen_treatment mixed
_refine_ls_matrix_type full
_refine_ls_number_parameters 964
_refine_ls_number_reflns 13344
_refine_ls_number_restraints 0
_refine_ls_restrained_S_all 1.032
_refine_ls_R_factor_all 0.0341
_refine_ls_R_factor_gt 0.0244
_refine_ls_shift/su_max 0.006
_refine_ls_shift/su_mean 0.000
_refine_ls_structure_factor_coef Fsqd
_refine_ls_weighting_details 'calc w=1/[\s^2^(Fo^2^)+(0.0000P)^2^+12.3806P] where P=(Fo^2^+2Fc^2^)/3'
_refine_ls_weighting_scheme calc
_refine_ls_wR_factor_gt 0.0451
_refine_ls_wR_factor_ref 0.0475
_reflns_number_gt 11438
_reflns_number_total 13344
_reflns_threshold_expression >2sigma(I)
_cod_data_source_file b108224h.txt
_cod_data_source_block structure1
_cod_depositor_comments
;
The following automatic conversions were performed:
'_symmetry_cell_setting' value 'Monoclinic' changed to 'monoclinic'
according to '/home/saulius/struct/CIF-dictionaries/cif_core.dic'
dictionary named 'cif_core.dic' version 2.4.1 from 2010-06-29.

Automatic conversion script
Id: cif_fix_enum 1527 2010-12-29 10:47:43Z saulius 
;
_cod_original_cell_volume 7569.08(18)
_cod_original_sg_symbol_H-M 'P 21/n'
_cod_original_formula_sum 'C71.50 H46 O21.50 P4 Pt2 Rh8'
_cod_database_code 7011155

loop_
_symmetry_equiv_pos_as_xyz
'x, y, z'
'-x+1/2, y+1/2, -z+1/2'
'-x, -y, -z'
'x-1/2, -y-1/2, z-1/2'

loop_
_atom_site_label
_atom_site_type_symbol
_atom_site_fract_x
_atom_site_fract_y
_atom_site_fract_z
_atom_site_U_iso_or_equiv
_atom_site_adp_type
_atom_site_occupancy
_atom_site_symmetry_multiplicity
_atom_site_calc_flag
_atom_site_refinement_flags
_atom_site_disorder_assembly
_atom_site_disorder_group
C1 C 0.3491(2) 0.2758(3) 0.83299(15) 0.0180(10) Uani 1 1 d . . .
C2 C 0.4255(2) 0.1422(3) 0.89803(13) 0.0156(9) Uani 1 1 d . . .
C3 C 0.3650(2) 0.3169(3) 0.93591(13) 0.0174(10) Uani 1 1 d . . .
C4 C 0.2595(2) 0.1031(3) 0.85251(14) 0.0193(10) Uani 1 1 d . . .
C5 C 0.3189(3) -0.0345(3) 0.92680(15) 0.0278(11) Uani 1 1 d . . .
C6 C 0.1662(3) -0.0328(4) 0.90688(16) 0.0303(12) Uani 1 1 d . . .
C7 C 0.2303(2) 0.0910(3) 0.98717(15) 0.0256(11) Uani 1 1 d . . .
C8 C 0.0717(3) 0.1258(4) 0.95088(16) 0.0327(12) Uani 1 1 d . . .
C9 C 0.1391(3) 0.2853(4) 1.00217(18) 0.0390(13) Uani 1 1 d . . .
C10 C 0.2312(2) 0.4596(4) 0.96412(16) 0.0281(11) Uani 1 1 d . . .
C11 C 0.2632(3) 0.4550(4) 0.88070(16) 0.0297(12) Uani 1 1 d . . .
C12 C 0.3118(2) 0.2948(4) 1.02219(15) 0.0271(11) Uani 1 1 d . . .
C13 C 0.3904(3) 0.1255(3) 0.99813(14) 0.0236(10) Uani 1 1 d . . .
C14 C 0.0883(3) 0.1377(4) 0.84939(15) 0.0297(11) Uani 1 1 d . . .
C15 C 0.1714(2) 0.2966(3) 0.81857(15) 0.0216(10) Uani 1 1 d . . .
C16 C 0.1252(2) 0.3263(4) 0.90501(15) 0.0272(11) Uani 1 1 d . . .
C17 C 0.4478(2) 0.0410(3) 0.71409(13) 0.0125(9) Uani 1 1 d . . .
H17A H 0.4127 0.0114 0.7322 0.015 Uiso 1 1 calc R . .
H17B H 0.4398 0.0079 0.6858 0.015 Uiso 1 1 calc R . .
C19 C 0.6312(2) 0.0929(3) 0.90508(13) 0.0140(9) Uani 1 1 d . . .
H19A H 0.6720 0.0658 0.9255 0.017 Uiso 1 1 calc R . .
H19B H 0.5845 0.0795 0.9170 0.017 Uiso 1 1 calc R . .
C20 C 0.5968(2) 0.0515(3) 0.69537(13) 0.0148(9) Uani 1 1 d . . .
C21 C 0.5734(2) 0.0183(3) 0.65377(14) 0.0198(10) Uani 1 1 d . . .
H21 H 0.5293 -0.0200 0.6480 0.024 Uiso 1 1 calc R . .
C22 C 0.6145(2) 0.0412(3) 0.62117(15) 0.0255(11) Uani 1 1 d . . .
H22 H 0.5986 0.0185 0.5930 0.031 Uiso 1 1 calc R . .
C23 C 0.6786(3) 0.0969(3) 0.62943(16) 0.0313(12) Uani 1 1 d . . .
H23 H 0.7064 0.1134 0.6069 0.038 Uiso 1 1 calc R . .
C24 C 0.7023(3) 0.1286(3) 0.67028(16) 0.0279(11) Uani 1 1 d . . .
H24 H 0.7466 0.1663 0.6760 0.034 Uiso 1 1 calc R . .
C25 C 0.6614(2) 0.1053(3) 0.70299(14) 0.0200(10) Uani 1 1 d . . .
H25B H 0.6782 0.1269 0.7312 0.024 Uiso 1 1 calc R . .
C26 C 0.5530(2) -0.1170(3) 0.74198(13) 0.0155(9) Uani 1 1 d . . .
C27 C 0.6134(2) -0.1656(3) 0.72746(14) 0.0205(10) Uani 1 1 d . . .
H27 H 0.6490 -0.1270 0.7150 0.025 Uiso 1 1 calc R . .
C28 C 0.6218(2) -0.2699(3) 0.73117(15) 0.0241(11) Uani 1 1 d . . .
H28 H 0.6631 -0.3020 0.7214 0.029 Uiso 1 1 calc R . .
C29 C 0.5703(2) -0.3264(3) 0.74889(14) 0.0212(10) Uani 1 1 d . . .
H29 H 0.5758 -0.3977 0.7511 0.025 Uiso 1 1 calc R . .
C30 C 0.5106(2) -0.2798(3) 0.76344(15) 0.0242(11) Uani 1 1 d . . .
H30 H 0.4750 -0.3193 0.7756 0.029 Uiso 1 1 calc R . .
C31 C 0.5022(2) -0.1759(3) 0.76050(14) 0.0183(10) Uani 1 1 d . . .
H31B H 0.4615 -0.1444 0.7712 0.022 Uiso 1 1 calc R . .
C32 C 0.3330(2) 0.1953(3) 0.70624(13) 0.0156(9) Uani 1 1 d . . .
C33 C 0.2876(2) 0.1309(3) 0.72647(14) 0.0217(10) Uani 1 1 d . . .
H33 H 0.3082 0.0736 0.7417 0.026 Uiso 1 1 calc R . .
C34 C 0.2127(2) 0.1502(3) 0.72446(15) 0.0258(11) Uani 1 1 d . . .
H34 H 0.1823 0.1060 0.7383 0.031 Uiso 1 1 calc R . .
C35 C 0.1822(2) 0.2330(3) 0.70254(15) 0.0251(11) Uani 1 1 d . . .
H35 H 0.1306 0.2448 0.7006 0.030 Uiso 1 1 calc R . .
C36 C 0.2265(2) 0.2988(3) 0.68338(16) 0.0287(12) Uani 1 1 d . . .
H36 H 0.2056 0.3570 0.6689 0.034 Uiso 1 1 calc R . .
C37 C 0.3017(2) 0.2802(3) 0.68522(16) 0.0272(11) Uani 1 1 d . . .
H37 H 0.3320 0.3259 0.6720 0.033 Uiso 1 1 calc R . .
C38 C 0.4502(2) 0.2030(3) 0.65403(13) 0.0149(9) Uani 1 1 d . . .
C39 C 0.5106(2) 0.2615(3) 0.64671(13) 0.0163(9) Uani 1 1 d . . .
H39 H 0.5407 0.2917 0.6700 0.020 Uiso 1 1 calc R . .
C40 C 0.5273(2) 0.2758(3) 0.60520(14) 0.0219(10) Uani 1 1 d . . .
H40 H 0.5688 0.3153 0.6002 0.026 Uiso 1 1 calc R . .
C41 C 0.4832(2) 0.2322(3) 0.57140(15) 0.0265(11) Uani 1 1 d . . .
H41 H 0.4942 0.2423 0.5431 0.032 Uiso 1 1 calc R . .
C42 C 0.4227(3) 0.1736(3) 0.57861(15) 0.0268(11) Uani 1 1 d . . .
H42 H 0.3928 0.1432 0.5553 0.032 Uiso 1 1 calc R . .
C43 C 0.4062(2) 0.1596(3) 0.61978(14) 0.0212(10) Uani 1 1 d . . .
H43 H 0.3646 0.1202 0.6247 0.025 Uiso 1 1 calc R . .
C68 C 0.6101(2) 0.2839(3) 0.94833(13) 0.0185(10) Uani 1 1 d . . .
C69 C 0.6153(2) 0.3894(3) 0.95290(15) 0.0242(11) Uani 1 1 d . . .
H69 H 0.6349 0.4285 0.9317 0.029 Uiso 1 1 calc R . .
C70 C 0.5923(3) 0.4365(3) 0.98782(16) 0.0290(12) Uani 1 1 d . . .
H70 H 0.5965 0.5078 0.9908 0.035 Uiso 1 1 calc R . .
C71 C 0.5632(2) 0.3802(3) 1.01858(15) 0.0288(12) Uani 1 1 d . . .
H71 H 0.5473 0.4129 1.0426 0.035 Uiso 1 1 calc R . .
C72 C 0.5572(3) 0.2770(3) 1.01439(15) 0.0282(11) Uani 1 1 d . . .
H72 H 0.5368 0.2384 1.0354 0.034 Uiso 1 1 calc R . .
C73 C 0.5811(2) 0.2288(3) 0.97916(14) 0.0236(11) Uani 1 1 d . . .
H73 H 0.5772 0.1574 0.9765 0.028 Uiso 1 1 calc R . .
C74 C 0.7428(2) 0.2481(3) 0.91266(14) 0.0202(10) Uani 1 1 d . . .
C75 C 0.7847(2) 0.2806(3) 0.88161(16) 0.0246(11) Uani 1 1 d . . .
H75 H 0.7616 0.2982 0.8540 0.030 Uiso 1 1 calc R . .
C76 C 0.8612(3) 0.2872(3) 0.89125(18) 0.0334(13) Uani 1 1 d . . .
H76 H 0.8900 0.3092 0.8699 0.040 Uiso 1 1 calc R . .
C77 C 0.8956(3) 0.2624(4) 0.93112(18) 0.0379(14) Uani 1 1 d . . .
H77 H 0.9477 0.2680 0.9374 0.046 Uiso 1 1 calc R . .
C78 C 0.8539(3) 0.2293(4) 0.96211(18) 0.0395(14) Uani 1 1 d . . .
H78 H 0.8774 0.2113 0.9896 0.047 Uiso 1 1 calc R . .
C79 C 0.7773(3) 0.2221(3) 0.95307(15) 0.0288(11) Uani 1 1 d . . .
H79 H 0.7487 0.1996 0.9744 0.035 Uiso 1 1 calc R . .
C80 C 0.5985(2) -0.1021(3) 0.86599(13) 0.0157(9) Uani 1 1 d . . .
C81 C 0.6417(2) -0.1875(3) 0.85989(14) 0.0227(10) Uani 1 1 d . . .
H81 H 0.6902 -0.1795 0.8526 0.027 Uiso 1 1 calc R . .
C82 C 0.6133(3) -0.2833(3) 0.86459(16) 0.0277(11) Uani 1 1 d . . .
H82 H 0.6429 -0.3407 0.8607 0.033 Uiso 1 1 calc R . .
C83 C 0.5428(3) -0.2968(3) 0.87480(15) 0.0273(11) Uani 1 1 d . . .
H83 H 0.5238 -0.3630 0.8774 0.033 Uiso 1 1 calc R . .
C84 C 0.4998(2) -0.2133(3) 0.88123(13) 0.0201(10) Uani 1 1 d . . .
H84 H 0.4514 -0.2221 0.8886 0.024 Uiso 1 1 calc R . .
C85 C 0.5277(2) -0.1169(3) 0.87689(13) 0.0187(10) Uani 1 1 d . . .
H85 H 0.4980 -0.0599 0.8814 0.022 Uiso 1 1 calc R . .
C86 C 0.7247(2) 0.0083(3) 0.84464(13) 0.0136(9) Uani 1 1 d . . .
C87 C 0.7386(2) -0.0167(3) 0.80363(14) 0.0219(10) Uani 1 1 d . . .
H87 H 0.6985 -0.0230 0.7816 0.026 Uiso 1 1 calc R . .
C92 C 0.4435(2) 0.0707(3) 0.81656(13) 0.0159(9) Uani 1 1 d . . .
C88 C 0.8100(2) -0.0326(3) 0.79430(15) 0.0257(11) Uani 1 1 d . . .
H88 H 0.8185 -0.0517 0.7663 0.031 Uiso 1 1 calc R . .
C93 C 0.4888(2) 0.3563(3) 0.86135(13) 0.0186(10) Uani 1 1 d . . .
C94 C 0.6426(2) 0.2244(3) 0.79836(14) 0.0173(10) Uani 1 1 d . . .
C89 C 0.8687(2) -0.0203(3) 0.82619(16) 0.0269(11) Uani 1 1 d . . .
H89 H 0.9178 -0.0287 0.8199 0.032 Uiso 1 1 calc R . .
C90 C 0.8558(2) 0.0041(3) 0.86703(16) 0.0258(11) Uani 1 1 d . . .
H90 H 0.8962 0.0121 0.8888 0.031 Uiso 1 1 calc R . .
C95 C 0.6249(2) 0.4229(3) 0.83164(15) 0.0225(11) Uani 1 1 d . . .
C96 C 0.4606(2) 0.4028(3) 0.74844(14) 0.0216(10) Uani 1 1 d . . .
C91 C 0.7844(2) 0.0169(3) 0.87657(15) 0.0219(10) Uani 1 1 d . . .
H91 H 0.7761 0.0315 0.9050 0.026 Uiso 1 1 calc R . .
C99 C 1.0259(14) 0.514(2) 1.0077(10) 0.171(11) Uiso 0.50 1 d P . .
H99A H 1.0155 0.4489 1.0205 0.256 Uiso 0.50 1 calc PR . .
H99B H 1.0783 0.5302 1.0147 0.256 Uiso 0.50 1 calc PR . .
H99C H 1.0135 0.5101 0.9767 0.256 Uiso 0.50 1 calc PR . .
O1 O 0.32708(16) 0.3264(2) 0.80449(10) 0.0258(7) Uani 1 1 d . . .
O2 O 0.45920(15) 0.0880(2) 0.92245(9) 0.0222(7) Uani 1 1 d . . .
O3 O 0.41539(16) 0.3692(2) 0.94610(9) 0.0208(7) Uani 1 1 d . . .
O4 O 0.25920(15) 0.0507(2) 0.82286(9) 0.0204(7) Uani 1 1 d . . .
O5 O 0.3637(2) -0.0955(3) 0.92987(13) 0.0466(10) Uani 1 1 d . . .
O6 O 0.1206(2) -0.0901(3) 0.89883(13) 0.0532(11) Uani 1 1 d . . .
O7 O 0.22404(18) 0.0389(2) 1.01639(10) 0.0330(8) Uani 1 1 d . . .
O8 O 0.02233(19) 0.0741(3) 0.95009(13) 0.0477(10) Uani 1 1 d . . .
O9 O 0.1305(2) 0.3328(4) 1.03074(14) 0.0739(15) Uani 1 1 d . . .
O10 O 0.2207(2) 0.5215(3) 0.98731(12) 0.0460(10) Uani 1 1 d . . .
O11 O 0.2784(2) 0.5154(3) 0.85833(13) 0.0527(11) Uani 1 1 d . . .
O12 O 0.3122(2) 0.3518(3) 1.04921(11) 0.0417(9) Uani 1 1 d . . .
O13 O 0.43461(18) 0.0743(2) 1.01493(11) 0.0345(8) Uani 1 1 d . . .
O14 O 0.0359(2) 0.0940(3) 0.83988(12) 0.0517(11) Uani 1 1 d . . .
O15 O 0.16580(17) 0.3502(2) 0.79011(10) 0.0299(8) Uani 1 1 d . . .
O16 O 0.07272(17) 0.3780(2) 0.89830(10) 0.0321(8) Uani 1 1 d . . .
O92 O 0.40743(15) -0.0008(2) 0.80930(9) 0.0204(7) Uani 1 1 d . . .
O93 O 0.46804(16) 0.4339(2) 0.87173(10) 0.0244(7) Uani 1 1 d . . .
O94 O 0.69734(17) 0.2332(2) 0.78315(10) 0.0287(8) Uani 1 1 d . . .
O95 O 0.6528(2) 0.4975(2) 0.82566(12) 0.0432(10) Uani 1 1 d . . .
O96 O 0.43589(19) 0.4806(2) 0.74203(12) 0.0401(9) Uani 1 1 d . . .
O99 O 0.9887(11) 0.5801(13) 1.0219(6) 0.185(7) Uiso 0.50 1 d P . .
P1 P 0.54283(6) 0.01974(8) 0.73867(3) 0.0128(2) Uani 1 1 d . . .
P2 P 0.43173(6) 0.17822(8) 0.70829(3) 0.0137(2) Uani 1 1 d . . .
P5 P 0.64315(6) 0.23172(8) 0.90078(4) 0.0151(2) Uani 1 1 d . . .
P6 P 0.62920(6) 0.02425(8) 0.85431(3) 0.0139(2) Uani 1 1 d . . .
Rh1 Rh 0.327898(17) 0.21136(2) 0.887637(10) 0.01310(7) Uani 1 1 d . . .
Rh2 Rh 0.242962(18) 0.06352(2) 0.921065(11) 0.01806(8) Uani 1 1 d . . .
Rh3 Rh 0.157917(18) 0.20896(3) 0.953484(11) 0.02071(8) Uani 1 1 d . . .
Rh4 Rh 0.241181(18) 0.35773(2) 0.921642(11) 0.01782(8) Uani 1 1 d . . .
Rh5 Rh 0.175091(18) 0.21466(2) 0.868282(11) 0.01756(8) Uani 1 1 d . . .
Rh6 Rh 0.308751(18) 0.20654(2) 0.974377(11) 0.01741(8) Uani 1 1 d . . .
Rh7 Rh 0.451354(17) 0.20727(2) 0.844903(10) 0.01222(7) Uani 1 1 d . . .
Rh8 Rh 0.581238(17) 0.29482(2) 0.836751(10) 0.01295(8) Uani 1 1 d . . .
Pt2 Pt 0.555024(8) 0.113751(11) 0.801227(5) 0.01152(4) Uani 1 1 d . . .
Pt3 Pt 0.495805(9) 0.271144(11) 0.762038(5) 0.01275(4) Uani 1 1 d . . .

loop_
_atom_site_aniso_label
_atom_site_aniso_U_11
_atom_site_aniso_U_22
_atom_site_aniso_U_33
_atom_site_aniso_U_23
_atom_site_aniso_U_13
_atom_site_aniso_U_12
C1 0.014(2) 0.015(2) 0.026(3) -0.002(2) 0.007(2) -0.0016(18)
C2 0.018(2) 0.014(2) 0.017(2) -0.0025(19) 0.0080(19) -0.0015(18)
C3 0.020(2) 0.017(2) 0.016(2) 0.0021(18) 0.0048(19) 0.0032(19)
C4 0.017(2) 0.019(2) 0.022(3) 0.003(2) 0.0038(19) 0.0003(18)
C5 0.032(3) 0.021(3) 0.032(3) 0.006(2) 0.006(2) -0.005(2)
C6 0.031(3) 0.028(3) 0.034(3) -0.005(2) 0.012(2) -0.002(2)
C7 0.023(3) 0.030(3) 0.025(3) -0.001(2) 0.006(2) -0.003(2)
C8 0.027(3) 0.038(3) 0.035(3) -0.003(2) 0.012(2) 0.003(2)
C9 0.022(3) 0.061(4) 0.038(3) -0.010(3) 0.018(2) -0.010(2)
C10 0.020(3) 0.032(3) 0.030(3) 0.000(2) -0.002(2) 0.003(2)
C11 0.036(3) 0.023(3) 0.030(3) -0.001(2) 0.003(2) 0.010(2)
C12 0.022(3) 0.041(3) 0.019(3) 0.006(2) 0.003(2) 0.001(2)
C13 0.023(3) 0.032(3) 0.017(3) 0.004(2) 0.007(2) -0.003(2)
C14 0.027(3) 0.042(3) 0.020(3) -0.004(2) 0.004(2) -0.002(2)
C15 0.012(2) 0.027(3) 0.026(3) -0.007(2) 0.001(2) 0.0056(19)
C16 0.019(3) 0.036(3) 0.027(3) -0.007(2) 0.004(2) 0.002(2)
C17 0.013(2) 0.012(2) 0.013(2) -0.0005(17) 0.0010(17) -0.0034(16)
C19 0.014(2) 0.015(2) 0.014(2) 0.0018(17) 0.0049(18) 0.0015(17)
C20 0.017(2) 0.014(2) 0.015(2) 0.0003(17) 0.0076(18) 0.0046(17)
C21 0.020(2) 0.022(2) 0.018(3) -0.0004(19) 0.0028(19) 0.0006(19)
C22 0.030(3) 0.032(3) 0.016(3) -0.002(2) 0.008(2) 0.010(2)
C23 0.037(3) 0.033(3) 0.029(3) 0.014(2) 0.023(2) 0.008(2)
C24 0.027(3) 0.024(3) 0.036(3) 0.002(2) 0.017(2) -0.007(2)
C25 0.024(2) 0.019(2) 0.019(3) -0.0004(19) 0.008(2) -0.0028(19)
C26 0.016(2) 0.015(2) 0.014(2) -0.0021(17) -0.0009(18) 0.0014(18)
C27 0.018(2) 0.020(3) 0.024(3) -0.0013(19) 0.007(2) -0.0003(19)
C28 0.021(2) 0.020(3) 0.033(3) -0.004(2) 0.010(2) 0.0065(19)
C29 0.028(3) 0.009(2) 0.026(3) 0.0023(19) 0.004(2) -0.0008(19)
C30 0.030(3) 0.017(3) 0.028(3) 0.002(2) 0.011(2) -0.001(2)
C31 0.014(2) 0.019(3) 0.023(3) -0.0024(19) 0.0067(19) 0.0023(18)
C32 0.016(2) 0.018(2) 0.013(2) -0.0026(18) 0.0034(18) 0.0017(18)
C33 0.018(2) 0.023(3) 0.024(3) 0.003(2) 0.003(2) 0.0019(19)
C34 0.020(3) 0.032(3) 0.027(3) 0.000(2) 0.010(2) -0.004(2)
C35 0.015(2) 0.035(3) 0.026(3) -0.002(2) 0.002(2) 0.005(2)
C36 0.025(3) 0.023(3) 0.037(3) 0.007(2) 0.003(2) 0.008(2)
C37 0.019(3) 0.024(3) 0.040(3) 0.011(2) 0.008(2) 0.003(2)
C38 0.016(2) 0.013(2) 0.016(2) 0.0040(17) 0.0039(18) 0.0061(17)
C39 0.016(2) 0.017(2) 0.015(2) 0.0001(18) -0.0013(18) 0.0020(18)
C40 0.022(2) 0.022(2) 0.023(3) 0.006(2) 0.006(2) 0.0016(19)
C41 0.030(3) 0.032(3) 0.018(3) 0.006(2) 0.005(2) 0.006(2)
C42 0.030(3) 0.031(3) 0.018(3) -0.004(2) -0.001(2) -0.002(2)
C43 0.021(2) 0.024(3) 0.019(3) 0.0004(19) 0.001(2) -0.0062(19)
C68 0.018(2) 0.022(3) 0.015(2) -0.0032(19) 0.0009(19) 0.0033(18)
C69 0.025(3) 0.025(3) 0.023(3) -0.006(2) 0.003(2) -0.001(2)
C70 0.029(3) 0.023(3) 0.035(3) -0.012(2) 0.003(2) 0.001(2)
C71 0.028(3) 0.033(3) 0.025(3) -0.012(2) 0.002(2) 0.006(2)
C72 0.033(3) 0.036(3) 0.016(3) 0.001(2) 0.005(2) 0.004(2)
C73 0.031(3) 0.019(2) 0.020(3) -0.003(2) 0.002(2) 0.004(2)
C74 0.016(2) 0.018(2) 0.026(3) -0.0033(19) -0.001(2) 0.0003(18)
C75 0.022(3) 0.018(2) 0.032(3) 0.001(2) -0.003(2) -0.0021(19)
C76 0.021(3) 0.028(3) 0.052(4) 0.006(2) 0.004(2) -0.004(2)
C77 0.016(3) 0.037(3) 0.057(4) -0.003(3) -0.010(3) 0.001(2)
C78 0.023(3) 0.051(3) 0.040(4) -0.005(3) -0.013(3) 0.002(2)
C79 0.024(3) 0.036(3) 0.025(3) -0.004(2) 0.001(2) 0.001(2)
C80 0.022(2) 0.015(2) 0.009(2) 0.0008(17) 0.0008(18) 0.0008(18)
C81 0.024(3) 0.019(3) 0.026(3) 0.002(2) 0.006(2) 0.002(2)
C82 0.032(3) 0.014(3) 0.037(3) -0.002(2) 0.007(2) 0.003(2)
C83 0.040(3) 0.015(3) 0.026(3) 0.003(2) 0.001(2) -0.008(2)
C84 0.020(2) 0.025(3) 0.015(2) 0.0027(19) 0.0039(19) -0.004(2)
C85 0.023(2) 0.016(2) 0.018(2) 0.0023(18) 0.0032(19) 0.0054(19)
C86 0.011(2) 0.011(2) 0.020(2) -0.0003(17) 0.0037(18) 0.0014(16)
C87 0.023(3) 0.025(3) 0.018(3) -0.0019(19) 0.002(2) 0.0038(19)
C92 0.014(2) 0.021(3) 0.013(2) 0.0037(18) 0.0043(18) 0.0048(19)
C88 0.024(3) 0.027(3) 0.028(3) 0.000(2) 0.014(2) 0.003(2)
C93 0.019(2) 0.022(3) 0.014(2) -0.0026(19) 0.0022(19) -0.0015(19)
C94 0.018(2) 0.011(2) 0.022(3) -0.0033(18) 0.000(2) -0.0033(18)
C89 0.017(2) 0.020(3) 0.045(3) 0.004(2) 0.007(2) 0.0030(19)
C90 0.014(2) 0.026(3) 0.036(3) -0.004(2) -0.005(2) 0.0012(19)
C95 0.019(2) 0.017(3) 0.031(3) -0.003(2) 0.003(2) 0.004(2)
C96 0.025(3) 0.018(3) 0.021(3) -0.002(2) 0.002(2) -0.004(2)
C91 0.021(3) 0.020(2) 0.023(3) -0.0030(19) 0.000(2) 0.0008(19)
O1 0.0212(17) 0.0335(19) 0.0237(19) 0.0128(15) 0.0066(14) 0.0090(14)
O2 0.0191(17) 0.0282(18) 0.0206(18) 0.0073(14) 0.0077(14) 0.0084(14)
O3 0.0193(17) 0.0220(17) 0.0206(18) -0.0062(13) 0.0010(13) -0.0015(14)
O4 0.0213(17) 0.0207(17) 0.0198(18) -0.0057(14) 0.0049(14) -0.0003(13)
O5 0.042(2) 0.032(2) 0.067(3) 0.0130(19) 0.011(2) 0.0175(18)
O6 0.044(2) 0.043(2) 0.077(3) -0.022(2) 0.023(2) -0.024(2)
O7 0.037(2) 0.039(2) 0.024(2) 0.0107(16) 0.0083(16) -0.0046(16)
O8 0.023(2) 0.053(2) 0.070(3) -0.004(2) 0.0169(19) -0.0129(18)
O9 0.058(3) 0.114(4) 0.059(3) -0.057(3) 0.042(2) -0.032(3)
O10 0.048(2) 0.042(2) 0.048(3) -0.029(2) 0.0046(19) 0.0112(18)
O11 0.074(3) 0.037(2) 0.050(3) 0.020(2) 0.016(2) 0.008(2)
O12 0.052(2) 0.051(2) 0.021(2) -0.0165(18) 0.0037(18) 0.0037(18)
O13 0.032(2) 0.043(2) 0.028(2) 0.0084(16) 0.0008(16) 0.0115(17)
O14 0.029(2) 0.079(3) 0.045(3) -0.007(2) -0.0043(18) -0.029(2)
O15 0.0288(19) 0.035(2) 0.025(2) 0.0044(16) -0.0001(15) 0.0127(15)
O16 0.0205(18) 0.040(2) 0.035(2) -0.0034(16) 0.0003(15) 0.0135(15)
O92 0.0190(17) 0.0175(17) 0.0265(19) -0.0061(13) 0.0097(14) -0.0053(13)
O93 0.0250(18) 0.0157(17) 0.035(2) -0.0047(14) 0.0134(15) 0.0001(13)
O94 0.0225(18) 0.0290(18) 0.038(2) -0.0152(15) 0.0157(16) -0.0114(14)
O95 0.051(2) 0.019(2) 0.061(3) -0.0034(17) 0.013(2) -0.0114(17)
O96 0.049(2) 0.0164(19) 0.054(3) 0.0080(17) 0.0047(19) 0.0088(17)
P1 0.0122(6) 0.0129(6) 0.0137(6) -0.0006(4) 0.0033(5) -0.0004(4)
P2 0.0133(6) 0.0134(6) 0.0145(6) 0.0007(4) 0.0017(5) -0.0004(4)
P5 0.0153(6) 0.0153(6) 0.0147(6) -0.0030(4) 0.0017(5) 0.0007(4)
P6 0.0135(6) 0.0143(6) 0.0138(6) -0.0005(4) 0.0020(5) 0.0022(4)
Rh1 0.01212(17) 0.01459(18) 0.01301(18) -0.00051(13) 0.00321(13) 0.00149(13)
Rh2 0.01750(19) 0.01738(19) 0.0199(2) 0.00061(14) 0.00488(15) -0.00157(14)
Rh3 0.01506(18) 0.0293(2) 0.0189(2) -0.00300(15) 0.00669(15) 0.00011(15)
Rh4 0.01776(19) 0.01819(19) 0.01784(19) -0.00296(14) 0.00351(15) 0.00401(14)
Rh5 0.01347(18) 0.02248(19) 0.01650(19) -0.00208(14) 0.00094(14) 0.00143(14)
Rh6 0.01606(18) 0.0236(2) 0.01292(18) -0.00042(14) 0.00300(14) 0.00156(14)
Rh7 0.01184(17) 0.01205(17) 0.01333(18) -0.00090(13) 0.00380(13) 0.00059(13)
Rh8 0.01291(17) 0.01179(18) 0.01426(18) -0.00182(13) 0.00215(14) -0.00121(13)
Pt2 0.01150(8) 0.01093(9) 0.01235(9) -0.00097(6) 0.00239(6) 0.00032(6)
Pt3 0.01362(9) 0.01119(9) 0.01357(9) 0.00034(6) 0.00225(7) -0.00009(6)

loop_
_atom_type_symbol
_atom_type_description
_atom_type_scat_dispersion_real
_atom_type_scat_dispersion_imag
_atom_type_scat_source
C C 0.0033 0.0016 'International Tables Vol C Tables 4.2.6.8 and 6.1.1.4'
H H 0.0000 0.0000 'International Tables Vol C Tables 4.2.6.8 and 6.1.1.4'
O O 0.0106 0.0060 'International Tables Vol C Tables 4.2.6.8 and 6.1.1.4'
P P 0.1023 0.0942 'International Tables Vol C Tables 4.2.6.8 and 6.1.1.4'
Rh Rh -1.1178 0.9187 'International Tables Vol C Tables 4.2.6.8 and 6.1.1.4'
Pt Pt -1.7033 8.3905 'International Tables Vol C Tables 4.2.6.8 and 6.1.1.4'

loop_
_geom_angle_atom_site_label_1
_geom_angle_atom_site_label_2
_geom_angle_atom_site_label_3
_geom_angle
_geom_angle_site_symmetry_1
_geom_angle_site_symmetry_3
_geom_angle_publ_flag
O1 C1 Rh1 146.3(3) . . ?
O1 C1 Rh7 128.0(3) . . ?
Rh1 C1 Rh7 85.63(17) . . ?
O2 C2 Rh7 131.2(3) . . ?
O2 C2 Rh1 140.9(3) . . ?
Rh7 C2 Rh1 87.93(17) . . ?
O3 C3 Rh1 139.7(3) . . ?
O3 C3 Rh6 129.8(3) . . ?
Rh1 C3 Rh6 80.37(15) . . ?
O3 C3 Rh4 129.4(3) . . ?
Rh1 C3 Rh4 78.24(14) . . ?
Rh6 C3 Rh4 75.76(13) . . ?
O4 C4 Rh1 140.0(3) . . ?
O4 C4 Rh5 129.7(3) . . ?
Rh1 C4 Rh5 79.38(15) . . ?
O4 C4 Rh2 129.6(3) . . ?
Rh1 C4 Rh2 78.32(15) . . ?
Rh5 C4 Rh2 76.36(14) . . ?
O5 C5 Rh2 178.3(5) . . ?
O6 C6 Rh2 179.4(5) . . ?
O7 C7 Rh2 134.2(4) . . ?
O7 C7 Rh6 134.0(4) . . ?
Rh2 C7 Rh6 77.63(16) . . ?
O7 C7 Rh3 132.8(4) . . ?
Rh2 C7 Rh3 77.58(16) . . ?
Rh6 C7 Rh3 77.53(15) . . ?
O8 C8 Rh3 177.5(5) . . ?
O9 C9 Rh3 177.1(5) . . ?
O10 C10 Rh4 175.0(4) . . ?
O11 C11 Rh4 176.1(5) . . ?
O12 C12 Rh6 176.1(4) . . ?
O13 C13 Rh6 173.5(4) . . ?
O14 C14 Rh5 176.8(4) . . ?
O15 C15 Rh5 175.0(4) . . ?
O16 C16 Rh5 133.9(4) . . ?
O16 C16 Rh4 133.3(4) . . ?
Rh5 C16 Rh4 78.17(15) . . ?
O16 C16 Rh3 132.7(4) . . ?
Rh5 C16 Rh3 78.19(16) . . ?
Rh4 C16 Rh3 78.13(15) . . ?
P1 C17 P2 108.85(19) . . ?
P1 C17 H17A 109.9 . . ?
P2 C17 H17A 109.9 . . ?
P1 C17 H17B 109.9 . . ?
P2 C17 H17B 109.9 . . ?
H17A C17 H17B 108.3 . . ?
P6 C19 P5 114.5(2) . . ?
P6 C19 H19A 108.6 . . ?
P5 C19 H19A 108.6 . . ?
P6 C19 H19B 108.6 . . ?
P5 C19 H19B 108.6 . . ?
H19A C19 H19B 107.6 . . ?
C25 C20 C21 118.9(4) . . ?
C25 C20 P1 121.3(3) . . ?
C21 C20 P1 119.9(3) . . ?
C22 C21 C20 120.0(4) . . ?
C22 C21 H21 120.0 . . ?
C20 C21 H21 120.0 . . ?
C21 C22 C23 120.2(4) . . ?
C21 C22 H22 119.9 . . ?
C23 C22 H22 119.9 . . ?
C24 C23 C22 120.0(4) . . ?
C24 C23 H23 120.0 . . ?
C22 C23 H23 120.0 . . ?
C23 C24 C25 119.8(4) . . ?
C23 C24 H24 120.1 . . ?
C25 C24 H24 120.1 . . ?
C20 C25 C24 121.1(4) . . ?
C20 C25 H25B 119.4 . . ?
C24 C25 H25B 119.4 . . ?
C31 C26 C27 118.2(4) . . ?
C31 C26 P1 120.7(3) . . ?
C27 C26 P1 121.1(3) . . ?
C28 C27 C26 120.6(4) . . ?
C28 C27 H27 119.7 . . ?
C26 C27 H27 119.7 . . ?
C29 C28 C27 120.0(4) . . ?
C29 C28 H28 120.0 . . ?
C27 C28 H28 120.0 . . ?
C28 C29 C30 120.1(4) . . ?
C28 C29 H29 119.9 . . ?
C30 C29 H29 119.9 . . ?
C29 C30 C31 120.4(4) . . ?
C29 C30 H30 119.8 . . ?
C31 C30 H30 119.8 . . ?
C30 C31 C26 120.6(4) . . ?
C30 C31 H31B 119.7 . . ?
C26 C31 H31B 119.7 . . ?
C37 C32 C33 118.6(4) . . ?
C37 C32 P2 117.8(3) . . ?
C33 C32 P2 123.6(3) . . ?
C34 C33 C32 120.4(4) . . ?
C34 C33 H33 119.8 . . ?
C32 C33 H33 119.8 . . ?
C35 C34 C33 120.4(4) . . ?
C35 C34 H34 119.8 . . ?
C33 C34 H34 119.8 . . ?
C34 C35 C36 120.0(4) . . ?
C34 C35 H35 120.0 . . ?
C36 C35 H35 120.0 . . ?
C35 C36 C37 120.1(4) . . ?
C35 C36 H36 120.0 . . ?
C37 C36 H36 120.0 . . ?
C36 C37 C32 120.6(4) . . ?
C36 C37 H37 119.7 . . ?
C32 C37 H37 119.7 . . ?
C43 C38 C39 119.6(4) . . ?
C43 C38 P2 120.2(3) . . ?
C39 C38 P2 120.1(3) . . ?
C38 C39 C40 120.1(4) . . ?
C38 C39 H39 119.9 . . ?
C40 C39 H39 119.9 . . ?
C41 C40 C39 119.7(4) . . ?
C41 C40 H40 120.1 . . ?
C39 C40 H40 120.1 . . ?
C40 C41 C42 120.3(4) . . ?
C40 C41 H41 119.8 . . ?
C42 C41 H41 119.8 . . ?
C43 C42 C41 119.9(4) . . ?
C43 C42 H42 120.1 . . ?
C41 C42 H42 120.1 . . ?
C42 C43 C38 120.3(4) . . ?
C42 C43 H43 119.8 . . ?
C38 C43 H43 119.8 . . ?
C73 C68 C69 118.8(4) . . ?
C73 C68 P5 125.4(3) . . ?
C69 C68 P5 115.8(3) . . ?
C70 C69 C68 120.5(4) . . ?
C70 C69 H69 119.7 . . ?
C68 C69 H69 119.7 . . ?
C69 C70 C71 120.1(4) . . ?
C69 C70 H70 119.9 . . ?
C71 C70 H70 119.9 . . ?
C72 C71 C70 120.0(4) . . ?
C72 C71 H71 120.0 . . ?
C70 C71 H71 120.0 . . ?
C71 C72 C73 120.0(4) . . ?
C71 C72 H72 120.0 . . ?
C73 C72 H72 120.0 . . ?
C68 C73 C72 120.5(4) . . ?
C68 C73 H73 119.7 . . ?
C72 C73 H73 119.7 . . ?
C75 C74 C79 119.9(4) . . ?
C75 C74 P5 121.1(3) . . ?
C79 C74 P5 118.9(4) . . ?
C74 C75 C76 119.5(4) . . ?
C74 C75 H75 120.3 . . ?
C76 C75 H75 120.3 . . ?
C77 C76 C75 121.1(5) . . ?
C77 C76 H76 119.5 . . ?
C75 C76 H76 119.5 . . ?
C76 C77 C78 119.6(5) . . ?
C76 C77 H77 120.2 . . ?
C78 C77 H77 120.2 . . ?
C77 C78 C79 120.2(5) . . ?
C77 C78 H78 119.9 . . ?
C79 C78 H78 119.9 . . ?
C74 C79 C78 119.8(5) . . ?
C74 C79 H79 120.1 . . ?
C78 C79 H79 120.1 . . ?
C85 C80 C81 118.4(4) . . ?
C85 C80 P6 119.9(3) . . ?
C81 C80 P6 121.3(3) . . ?
C82 C81 C80 119.8(4) . . ?
C82 C81 H81 120.1 . . ?
C80 C81 H81 120.1 . . ?
C83 C82 C81 121.2(4) . . ?
C83 C82 H82 119.4 . . ?
C81 C82 H82 119.4 . . ?
C82 C83 C84 119.7(4) . . ?
C82 C83 H83 120.2 . . ?
C84 C83 H83 120.2 . . ?
C83 C84 C85 119.8(4) . . ?
C83 C84 H84 120.1 . . ?
C85 C84 H84 120.1 . . ?
C84 C85 C80 121.1(4) . . ?
C84 C85 H85 119.5 . . ?
C80 C85 H85 119.5 . . ?
C87 C86 C91 118.3(4) . . ?
C87 C86 P6 118.3(3) . . ?
C91 C86 P6 123.3(3) . . ?
C88 C87 C86 121.3(4) . . ?
C88 C87 H87 119.4 . . ?
C86 C87 H87 119.4 . . ?
O92 C92 Rh7 145.8(3) . . ?
O92 C92 Pt2 132.8(3) . . ?
Rh7 C92 Pt2 81.41(15) . . ?
C89 C88 C87 119.3(4) . . ?
C89 C88 H88 120.3 . . ?
C87 C88 H88 120.3 . . ?
O93 C93 Rh8 139.0(3) . . ?
O93 C93 Rh7 141.6(3) . . ?
Rh8 C93 Rh7 78.49(15) . . ?
O94 C94 Rh8 141.5(3) . . ?
O94 C94 Pt2 139.0(3) . . ?
Rh8 C94 Pt2 79.43(16) . . ?
C90 C89 C88 120.1(4) . . ?
C90 C89 H89 120.0 . . ?
C88 C89 H89 120.0 . . ?
C89 C90 C91 120.5(4) . . ?
C89 C90 H90 119.8 . . ?
C91 C90 H90 119.8 . . ?
O95 C95 Rh8 174.7(4) . . ?
O96 C96 Pt3 175.3(4) . . ?
C90 C91 C86 120.4(4) . . ?
C90 C91 H91 119.8 . . ?
C86 C91 H91 119.8 . . ?
O99 C99 H99A 109.5 . . ?
O99 C99 H99B 109.5 . . ?
H99A C99 H99B 109.5 . . ?
O99 C99 H99C 109.5 . . ?
H99A C99 H99C 109.5 . . ?
H99B C99 H99C 109.5 . . ?
C99 O99 C99 43(2) . 3_767 ?
C26 P1 C20 102.14(18) . . ?
C26 P1 C17 105.14(18) . . ?
C20 P1 C17 102.63(19) . . ?
C26 P1 Pt2 119.02(14) . . ?
C20 P1 Pt2 120.57(13) . . ?
C17 P1 Pt2 105.30(13) . . ?
C32 P2 C38 104.15(19) . . ?
C32 P2 C17 105.73(18) . . ?
C38 P2 C17 103.02(18) . . ?
C32 P2 Pt3 111.95(14) . . ?
C38 P2 Pt3 117.64(14) . . ?
C17 P2 Pt3 113.18(13) . . ?
C68 P5 C74 102.1(2) . . ?
C68 P5 C19 105.10(19) . . ?
C74 P5 C19 103.07(19) . . ?
C68 P5 Rh8 113.69(14) . . ?
C74 P5 Rh8 119.79(15) . . ?
C19 P5 Rh8 111.51(13) . . ?
C80 P6 C86 104.72(18) . . ?
C80 P6 C19 104.52(18) . . ?
C86 P6 C19 106.74(19) . . ?
C80 P6 Pt2 116.43(13) . . ?
C86 P6 Pt2 114.82(14) . . ?
C19 P6 Pt2 108.75(13) . . ?
C2 Rh1 C1 94.14(17) . . ?
C2 Rh1 C3 89.11(16) . . ?
C1 Rh1 C3 105.12(16) . . ?
C2 Rh1 C4 103.49(16) . . ?
C1 Rh1 C4 90.07(17) . . ?
C3 Rh1 C4 159.64(17) . . ?
C2 Rh1 Rh7 46.03(12) . . ?
C1 Rh1 Rh7 48.14(12) . . ?
C3 Rh1 Rh7 99.04(12) . . ?
C4 Rh1 Rh7 101.22(12) . . ?
C2 Rh1 Rh5 153.53(11) . . ?
C1 Rh1 Rh5 95.75(12) . . ?
C3 Rh1 Rh5 111.75(11) . . ?
C4 Rh1 Rh5 52.10(11) . . ?
Rh7 Rh1 Rh5 138.484(16) . . ?
C2 Rh1 Rh2 98.30(12) . . ?
C1 Rh1 Rh2 143.25(12) . . ?
C3 Rh1 Rh2 109.50(12) . . ?
C4 Rh1 Rh2 53.44(12) . . ?
Rh7 Rh1 Rh2 134.183(15) . . ?
Rh5 Rh1 Rh2 60.221(12) . . ?
C2 Rh1 Rh4 142.29(12) . . ?
C1 Rh1 Rh4 102.43(12) . . ?
C3 Rh1 Rh4 54.04(11) . . ?
C4 Rh1 Rh4 110.05(12) . . ?
Rh7 Rh1 Rh4 137.274(15) . . ?
Rh5 Rh1 Rh4 58.221(11) . . ?
Rh2 Rh1 Rh4 88.389(14) . . ?
C2 Rh1 Rh6 92.65(12) . . ?
C1 Rh1 Rh6 155.64(12) . . ?
C3 Rh1 Rh6 51.60(12) . . ?
C4 Rh1 Rh6 111.01(12) . . ?
Rh7 Rh1 Rh6 133.115(15) . . ?
Rh5 Rh1 Rh6 88.369(14) . . ?
Rh2 Rh1 Rh6 58.051(12) . . ?
Rh4 Rh1 Rh6 59.729(12) . . ?
C5 Rh2 C6 94.2(2) . . ?
C5 Rh2 C7 100.85(19) . . ?
C6 Rh2 C7 100.12(19) . . ?
C5 Rh2 C4 93.81(18) . . ?
C6 Rh2 C4 96.34(18) . . ?
C7 Rh2 C4 156.98(17) . . ?
C5 Rh2 Rh6 98.94(14) . . ?
C6 Rh2 Rh6 150.28(14) . . ?
C7 Rh2 Rh6 51.31(12) . . ?
C4 Rh2 Rh6 109.14(11) . . ?
C5 Rh2 Rh3 152.36(15) . . ?
C6 Rh2 Rh3 97.02(14) . . ?
C7 Rh2 Rh3 52.32(12) . . ?
C4 Rh2 Rh3 109.86(11) . . ?
Rh6 Rh2 Rh3 60.524(12) . . ?
C5 Rh2 Rh1 94.65(14) . . ?
C6 Rh2 Rh1 143.95(15) . . ?
C7 Rh2 Rh1 112.33(12) . . ?
C4 Rh2 Rh1 48.24(11) . . ?
Rh6 Rh2 Rh1 61.354(12) . . ?
Rh3 Rh2 Rh1 90.967(14) . . ?
C5 Rh2 Rh5 144.49(14) . . ?
C6 Rh2 Rh5 94.55(15) . . ?
C7 Rh2 Rh5 111.31(12) . . ?
C4 Rh2 Rh5 51.02(10) . . ?
Rh6 Rh2 Rh5 90.042(14) . . ?
Rh3 Rh2 Rh5 59.454(12) . . ?
Rh1 Rh2 Rh5 59.855(11) . . ?
C9 Rh3 C8 96.3(2) . . ?
C9 Rh3 C16 97.3(2) . . ?
C8 Rh3 C16 102.93(19) . . ?
C9 Rh3 C7 98.1(2) . . ?
C8 Rh3 C7 93.11(19) . . ?
C16 Rh3 C7 156.34(17) . . ?
C9 Rh3 Rh5 146.00(17) . . ?
C8 Rh3 Rh5 99.62(15) . . ?
C16 Rh3 Rh5 49.92(12) . . ?
C7 Rh3 Rh5 110.71(12) . . ?
C9 Rh3 Rh2 146.92(17) . . ?
C8 Rh3 Rh2 94.69(14) . . ?
C16 Rh3 Rh2 110.49(12) . . ?
C7 Rh3 Rh2 50.10(12) . . ?
Rh5 Rh3 Rh2 61.062(12) . . ?
C9 Rh3 Rh6 95.05(15) . . ?
C8 Rh3 Rh6 142.87(14) . . ?
C16 Rh3 Rh6 110.52(12) . . ?
C7 Rh3 Rh6 50.25(12) . . ?
Rh5 Rh3 Rh6 90.139(15) . . ?
Rh2 Rh3 Rh6 59.071(12) . . ?
C9 Rh3 Rh4 94.52(15) . . ?
C8 Rh3 Rh4 152.14(15) . . ?
C16 Rh3 Rh4 50.11(12) . . ?
C7 Rh3 Rh4 110.68(12) . . ?
Rh5 Rh3 Rh4 59.156(12) . . ?
Rh2 Rh3 Rh4 90.050(14) . . ?
Rh6 Rh3 Rh4 60.912(12) . . ?
C11 Rh4 C10 92.7(2) . . ?
C11 Rh4 C16 104.41(19) . . ?
C10 Rh4 C16 97.44(18) . . ?
C11 Rh4 C3 90.36(18) . . ?
C10 Rh4 C3 101.69(17) . . ?
C16 Rh4 C3 155.22(17) . . ?
C11 Rh4 Rh5 99.48(15) . . ?
C10 Rh4 Rh5 147.84(14) . . ?
C16 Rh4 Rh5 50.75(12) . . ?
C3 Rh4 Rh5 107.85(11) . . ?
C11 Rh4 Rh3 154.81(15) . . ?
C10 Rh4 Rh3 98.13(14) . . ?
C16 Rh4 Rh3 51.76(13) . . ?
C3 Rh4 Rh3 109.44(10) . . ?
Rh5 Rh4 Rh3 60.343(12) . . ?
C11 Rh4 Rh6 140.84(14) . . ?
C10 Rh4 Rh6 99.15(14) . . ?
C16 Rh4 Rh6 110.79(13) . . ?
C3 Rh4 Rh6 50.75(10) . . ?
Rh5 Rh4 Rh6 90.024(14) . . ?
Rh3 Rh4 Rh6 59.539(12) . . ?
C11 Rh4 Rh1 91.70(14) . . ?
C10 Rh4 Rh1 149.13(13) . . ?
C16 Rh4 Rh1 110.99(12) . . ?
C3 Rh4 Rh1 47.72(11) . . ?
Rh5 Rh4 Rh1 60.589(12) . . ?
Rh3 Rh4 Rh1 90.590(14) . . ?
Rh6 Rh4 Rh1 60.245(12) . . ?
C15 Rh5 C14 95.91(19) . . ?
C15 Rh5 C16 94.59(18) . . ?
C14 Rh5 C16 98.27(19) . . ?
C15 Rh5 C4 98.44(17) . . ?
C14 Rh5 C4 98.41(18) . . ?
C16 Rh5 C4 157.60(17) . . ?
C15 Rh5 Rh4 94.72(13) . . ?
C14 Rh5 Rh4 148.29(14) . . ?
C16 Rh5 Rh4 51.08(12) . . ?
C4 Rh5 Rh4 109.44(11) . . ?
C15 Rh5 Rh3 145.80(13) . . ?
C14 Rh5 Rh3 95.72(14) . . ?
C16 Rh5 Rh3 51.89(13) . . ?
C4 Rh5 Rh3 111.47(11) . . ?
Rh4 Rh5 Rh3 60.501(13) . . ?
C15 Rh5 Rh1 97.00(13) . . ?
C14 Rh5 Rh1 145.94(14) . . ?
C16 Rh5 Rh1 111.91(12) . . ?
C4 Rh5 Rh1 48.52(11) . . ?
Rh4 Rh5 Rh1 61.190(12) . . ?
Rh3 Rh5 Rh1 91.024(14) . . ?
C15 Rh5 Rh2 150.24(13) . . ?
C14 Rh5 Rh2 95.39(14) . . ?
C16 Rh5 Rh2 110.87(13) . . ?
C4 Rh5 Rh2 52.62(11) . . ?
Rh4 Rh5 Rh2 89.908(14) . . ?
Rh3 Rh5 Rh2 59.483(12) . . ?
Rh1 Rh5 Rh2 59.924(12) . . ?
C12 Rh6 C13 95.07(19) . . ?
C12 Rh6 C7 103.86(19) . . ?
C13 Rh6 C7 91.89(18) . . ?
C12 Rh6 C3 93.46(18) . . ?
C13 Rh6 C3 101.03(17) . . ?
C7 Rh6 C3 157.40(17) . . ?
C12 Rh6 Rh2 152.52(14) . . ?
C13 Rh6 Rh2 96.67(14) . . ?
C7 Rh6 Rh2 51.06(13) . . ?
C3 Rh6 Rh2 108.48(11) . . ?
C12 Rh6 Rh3 96.47(14) . . ?
C13 Rh6 Rh3 144.00(13) . . ?
C7 Rh6 Rh3 52.22(12) . . ?
C3 Rh6 Rh3 112.13(11) . . ?
Rh2 Rh6 Rh3 60.405(12) . . ?
C12 Rh6 Rh4 90.04(13) . . ?
C13 Rh6 Rh4 154.34(13) . . ?
C7 Rh6 Rh4 111.28(12) . . ?
C3 Rh6 Rh4 53.49(11) . . ?
Rh2 Rh6 Rh4 90.026(14) . . ?
Rh3 Rh6 Rh4 59.549(12) . . ?
C12 Rh6 Rh1 139.94(14) . . ?
C13 Rh6 Rh1 102.12(13) . . ?
C7 Rh6 Rh1 111.33(13) . . ?
C3 Rh6 Rh1 48.03(11) . . ?
Rh2 Rh6 Rh1 60.595(12) . . ?
Rh3 Rh6 Rh1 90.467(14) . . ?
Rh4 Rh6 Rh1 60.026(12) . . ?
C2 Rh7 C92 88.61(16) . . ?
C2 Rh7 C1 92.26(17) . . ?
C92 Rh7 C1 107.43(16) . . ?
C2 Rh7 C93 107.27(16) . . ?
C92 Rh7 C93 160.37(17) . . ?
C1 Rh7 C93 83.92(16) . . ?
C2 Rh7 Rh8 124.90(12) . . ?
C92 Rh7 Rh8 111.10(12) . . ?
C1 Rh7 Rh8 125.66(11) . . ?
C93 Rh7 Rh8 50.37(12) . . ?
C2 Rh7 Rh1 46.05(12) . . ?
C92 Rh7 Rh1 102.53(12) . . ?
C1 Rh7 Rh1 46.23(13) . . ?
C93 Rh7 Rh1 96.87(12) . . ?
Rh8 Rh7 Rh1 145.326(15) . . ?
C2 Rh7 Pt2 118.32(12) . . ?
C92 Rh7 Pt2 52.63(12) . . ?
C1 Rh7 Pt2 139.75(13) . . ?
C93 Rh7 Pt2 108.42(12) . . ?
Rh8 Rh7 Pt2 58.471(10) . . ?
Rh1 Rh7 Pt2 154.204(14) . . ?
C2 Rh7 Pt3 170.93(11) . . ?
C92 Rh7 Pt3 82.83(12) . . ?
C1 Rh7 Pt3 93.14(13) . . ?
C93 Rh7 Pt3 80.56(12) . . ?
Rh8 Rh7 Pt3 56.511(11) . . ?
Rh1 Rh7 Pt3 139.056(14) . . ?
Pt2 Rh7 Pt3 53.636(8) . . ?
C95 Rh8 C94 95.31(18) . . ?
C95 Rh8 C93 92.91(17) . . ?
C94 Rh8 C93 161.14(16) . . ?
C95 Rh8 P5 103.28(14) . . ?
C94 Rh8 P5 96.41(12) . . ?
C93 Rh8 P5 98.18(12) . . ?
C95 Rh8 Pt2 145.79(14) . . ?
C94 Rh8 Pt2 53.53(12) . . ?
C93 Rh8 Pt2 113.10(12) . . ?
P5 Rh8 Pt2 94.90(3) . . ?
C95 Rh8 Pt3 103.62(14) . . ?
C94 Rh8 Pt3 73.64(12) . . ?
C93 Rh8 Pt3 87.95(11) . . ?
P5 Rh8 Pt3 152.04(3) . . ?
Pt2 Rh8 Pt3 57.965(8) . . ?
C95 Rh8 Rh7 141.62(13) . . ?
C94 Rh8 Rh7 115.47(12) . . ?
C93 Rh8 Rh7 51.14(12) . . ?
P5 Rh8 Rh7 95.81(3) . . ?
Pt2 Rh8 Rh7 62.417(10) . . ?
Pt3 Rh8 Rh7 66.964(11) . . ?
C94 Pt2 C92 151.34(15) . . ?
C94 Pt2 P1 108.54(12) . . ?
C92 Pt2 P1 93.12(11) . . ?
C94 Pt2 P6 90.41(11) . . ?
C92 Pt2 P6 100.30(10) . . ?
P1 Pt2 P6 108.92(4) . . ?
C94 Pt2 Pt3 72.84(11) . . ?
C92 Pt2 Pt3 88.30(10) . . ?
P1 Pt2 Pt3 91.93(3) . . ?
P6 Pt2 Pt3 156.78(3) . . ?
C94 Pt2 Rh8 47.04(11) . . ?
C92 Pt2 Rh8 105.07(11) . . ?
P1 Pt2 Rh8 146.46(3) . . ?
P6 Pt2 Rh8 95.47(3) . . ?
Pt3 Pt2 Rh8 61.359(9) . . ?
C94 Pt2 Rh7 105.75(11) . . ?
C92 Pt2 Rh7 45.96(11) . . ?
P1 Pt2 Rh7 131.60(3) . . ?
P6 Pt2 Rh7 103.88(3) . . ?
Pt3 Pt2 Rh7 66.914(8) . . ?
Rh8 Pt2 Rh7 59.112(10) . . ?
C96 Pt3 P2 101.41(13) . . ?
C96 Pt3 Pt2 163.95(13) . . ?
P2 Pt3 Pt2 93.85(3) . . ?
C96 Pt3 Rh8 103.72(13) . . ?
P2 Pt3 Rh8 154.30(3) . . ?
Pt2 Pt3 Rh8 60.676(8) . . ?
C96 Pt3 Rh7 109.98(14) . . ?
P2 Pt3 Rh7 109.30(3) . . ?
Pt2 Pt3 Rh7 59.450(8) . . ?
Rh8 Pt3 Rh7 56.525(10) . . ?

loop_
_geom_bond_atom_site_label_1
_geom_bond_atom_site_label_2
_geom_bond_distance
_geom_bond_site_symmetry_2
_geom_bond_publ_flag
C1 O1 1.153(5) . ?
C1 Rh1 2.005(5) . ?
C1 Rh7 2.068(4) . ?
C2 O2 1.170(5) . ?
C2 Rh7 1.994(4) . ?
C2 Rh1 1.994(4) . ?
C3 O3 1.165(5) . ?
C3 Rh1 2.115(4) . ?
C3 Rh6 2.229(4) . ?
C3 Rh4 2.314(4) . ?
C4 O4 1.164(5) . ?
C4 Rh1 2.121(4) . ?
C4 Rh5 2.234(4) . ?
C4 Rh2 2.283(4) . ?
C5 O5 1.144(5) . ?
C5 Rh2 1.891(5) . ?
C6 O6 1.132(5) . ?
C6 Rh2 1.906(5) . ?
C7 O7 1.169(5) . ?
C7 Rh2 2.159(5) . ?
C7 Rh6 2.167(5) . ?
C7 Rh3 2.228(5) . ?
C8 O8 1.129(5) . ?
C8 Rh3 1.915(5) . ?
C9 O9 1.126(6) . ?
C9 Rh3 1.906(5) . ?
C10 O10 1.131(5) . ?
C10 Rh4 1.926(5) . ?
C11 O11 1.124(5) . ?
C11 Rh4 1.902(5) . ?
C12 O12 1.138(5) . ?
C12 Rh6 1.904(5) . ?
C13 O13 1.134(5) . ?
C13 Rh6 1.913(5) . ?
C14 O14 1.127(5) . ?
C14 Rh5 1.915(5) . ?
C15 O15 1.139(5) . ?
C15 Rh5 1.902(5) . ?
C16 O16 1.176(5) . ?
C16 Rh5 2.148(5) . ?
C16 Rh4 2.158(4) . ?
C16 Rh3 2.209(5) . ?
C17 P1 1.833(4) . ?
C17 P2 1.844(4) . ?
C17 H17A 0.9900 . ?
C17 H17B 0.9900 . ?
C19 P6 1.839(4) . ?
C19 P5 1.856(4) . ?
C19 H19A 0.9900 . ?
C19 H19B 0.9900 . ?
C20 C25 1.372(6) . ?
C20 C21 1.401(6) . ?
C20 P1 1.831(4) . ?
C21 C22 1.380(6) . ?
C21 H21 0.9500 . ?
C22 C23 1.381(6) . ?
C22 H22 0.9500 . ?
C23 C24 1.374(7) . ?
C23 H23 0.9500 . ?
C24 C25 1.383(6) . ?
C24 H24 0.9500 . ?
C25 H25B 0.9500 . ?
C26 C31 1.395(6) . ?
C26 C27 1.402(6) . ?
C26 P1 1.820(4) . ?
C27 C28 1.390(6) . ?
C27 H27 0.9500 . ?
C28 C29 1.373(6) . ?
C28 H28 0.9500 . ?
C29 C30 1.379(6) . ?
C29 H29 0.9500 . ?
C30 C31 1.385(6) . ?
C30 H30 0.9500 . ?
C31 H31B 0.9500 . ?
C32 C37 1.391(6) . ?
C32 C33 1.397(6) . ?
C32 P2 1.811(4) . ?
C33 C34 1.384(6) . ?
C33 H33 0.9500 . ?
C34 C35 1.377(6) . ?
C34 H34 0.9500 . ?
C35 C36 1.378(6) . ?
C35 H35 0.9500 . ?
C36 C37 1.389(6) . ?
C36 H36 0.9500 . ?
C37 H37 0.9500 . ?
C38 C43 1.388(6) . ?
C38 C39 1.391(6) . ?
C38 P2 1.816(4) . ?
C39 C40 1.395(6) . ?
C39 H39 0.9500 . ?
C40 C41 1.381(6) . ?
C40 H40 0.9500 . ?
C41 C42 1.392(6) . ?
C41 H41 0.9500 . ?
C42 C43 1.383(6) . ?
C42 H42 0.9500 . ?
C43 H43 0.9500 . ?
C68 C73 1.374(6) . ?
C68 C69 1.405(6) . ?
C68 P5 1.823(4) . ?
C69 C70 1.377(6) . ?
C69 H69 0.9500 . ?
C70 C71 1.382(7) . ?
C70 H70 0.9500 . ?
C71 C72 1.375(6) . ?
C71 H71 0.9500 . ?
C72 C73 1.398(6) . ?
C72 H72 0.9500 . ?
C73 H73 0.9500 . ?
C74 C75 1.385(6) . ?
C74 C79 1.394(6) . ?
C74 P5 1.826(4) . ?
C75 C76 1.395(6) . ?
C75 H75 0.9500 . ?
C76 C77 1.375(7) . ?
C76 H76 0.9500 . ?
C77 C78 1.384(7) . ?
C77 H77 0.9500 . ?
C78 C79 1.396(6) . ?
C78 H78 0.9500 . ?
C79 H79 0.9500 . ?
C80 C85 1.393(6) . ?
C80 C81 1.404(6) . ?
C80 P6 1.816(4) . ?
C81 C82 1.384(6) . ?
C81 H81 0.9500 . ?
C82 C83 1.376(6) . ?
C82 H82 0.9500 . ?
C83 C84 1.384(6) . ?
C83 H83 0.9500 . ?
C84 C85 1.387(6) . ?
C84 H84 0.9500 . ?
C85 H85 0.9500 . ?
C86 C87 1.390(6) . ?
C86 C91 1.396(6) . ?
C86 P6 1.819(4) . ?
C87 C88 1.388(6) . ?
C87 H87 0.9500 . ?
C92 O92 1.159(5) . ?
C92 Rh7 2.013(4) . ?
C92 Pt2 2.225(4) . ?
C88 C89 1.386(6) . ?
C88 H88 0.9500 . ?
C93 O93 1.156(5) . ?
C93 Rh8 2.107(4) . ?
C93 Rh7 2.130(4) . ?
C94 O94 1.168(5) . ?
C94 Rh8 1.982(4) . ?
C94 Pt2 2.178(4) . ?
C89 C90 1.377(6) . ?
C89 H89 0.9500 . ?
C90 C91 1.384(6) . ?
C90 H90 0.9500 . ?
C95 O95 1.137(5) . ?
C95 Rh8 1.888(5) . ?
C96 O96 1.131(5) . ?
C96 Pt3 1.888(5) . ?
C91 H91 0.9500 . ?
C99 O99 1.23(3) . ?
C99 H99A 0.9800 . ?
C99 H99B 0.9800 . ?
C99 H99C 0.9800 . ?
O99 C99 1.56(3) 3_767 ?
P1 Pt2 2.3214(11) . ?
P2 Pt3 2.2950(11) . ?
P5 Rh8 2.3441(11) . ?
P6 Pt2 2.3414(11) . ?
Rh1 Rh7 2.7684(5) . ?
Rh1 Rh5 2.7822(5) . ?
Rh1 Rh2 2.7841(5) . ?
Rh1 Rh4 2.7985(4) . ?
Rh1 Rh6 2.8047(5) . ?
Rh2 Rh6 2.7118(5) . ?
Rh2 Rh3 2.7489(5) . ?
Rh2 Rh5 2.7925(5) . ?
Rh3 Rh5 2.7480(5) . ?
Rh3 Rh6 2.7521(5) . ?
Rh3 Rh4 2.7524(5) . ?
Rh4 Rh5 2.7150(5) . ?
Rh4 Rh6 2.7901(5) . ?
Rh7 Rh8 2.6807(4) . ?
Rh7 Pt2 2.7687(4) . ?
Rh7 Pt3 2.9575(4) . ?
Rh8 Pt2 2.6626(3) . ?
Rh8 Pt3 2.6803(4) . ?
Pt2 Pt3 2.5889(2) . ?

loop_
_geom_torsion_atom_site_label_1
_geom_torsion_atom_site_label_2
_geom_torsion_atom_site_label_3
_geom_torsion_atom_site_label_4
_geom_torsion
_geom_torsion_site_symmetry_1
_geom_torsion_site_symmetry_2
_geom_torsion_site_symmetry_3
_geom_torsion_site_symmetry_4
_geom_torsion_publ_flag
C25 C20 C21 C22 -1.0(6) . . . . ?
P1 C20 C21 C22 -179.3(3) . . . . ?
C20 C21 C22 C23 -0.1(6) . . . . ?
C21 C22 C23 C24 0.9(7) . . . . ?
C22 C23 C24 C25 -0.6(7) . . . . ?
C21 C20 C25 C24 1.3(6) . . . . ?
P1 C20 C25 C24 179.5(3) . . . . ?
C23 C24 C25 C20 -0.5(7) . . . . ?
C31 C26 C27 C28 0.6(6) . . . . ?
P1 C26 C27 C28 178.3(3) . . . . ?
C26 C27 C28 C29 0.5(7) . . . . ?
C27 C28 C29 C30 -0.7(7) . . . . ?
C28 C29 C30 C31 -0.3(7) . . . . ?
C29 C30 C31 C26 1.4(7) . . . . ?
C27 C26 C31 C30 -1.5(6) . . . . ?
P1 C26 C31 C30 -179.2(3) . . . . ?
C37 C32 C33 C34 1.8(6) . . . . ?
P2 C32 C33 C34 178.3(3) . . . . ?
C32 C33 C34 C35 -0.1(7) . . . . ?
C33 C34 C35 C36 -1.7(7) . . . . ?
C34 C35 C36 C37 1.7(7) . . . . ?
C35 C36 C37 C32 0.1(7) . . . . ?
C33 C32 C37 C36 -1.9(7) . . . . ?
P2 C32 C37 C36 -178.5(4) . . . . ?
C43 C38 C39 C40 -0.5(6) . . . . ?
P2 C38 C39 C40 176.4(3) . . . . ?
C38 C39 C40 C41 0.4(6) . . . . ?
C39 C40 C41 C42 -0.5(6) . . . . ?
C40 C41 C42 C43 0.6(7) . . . . ?
C41 C42 C43 C38 -0.7(7) . . . . ?
C39 C38 C43 C42 0.6(6) . . . . ?
P2 C38 C43 C42 -176.2(3) . . . . ?
C73 C68 C69 C70 0.5(6) . . . . ?
P5 C68 C69 C70 -179.6(3) . . . . ?
C68 C69 C70 C71 -0.5(7) . . . . ?
C69 C70 C71 C72 0.1(7) . . . . ?
C70 C71 C72 C73 0.5(7) . . . . ?
C69 C68 C73 C72 0.1(6) . . . . ?
P5 C68 C73 C72 -179.9(3) . . . . ?
C71 C72 C73 C68 -0.6(7) . . . . ?
C79 C74 C75 C76 -0.2(6) . . . . ?
P5 C74 C75 C76 -176.7(3) . . . . ?
C74 C75 C76 C77 -0.3(7) . . . . ?
C75 C76 C77 C78 0.7(7) . . . . ?
C76 C77 C78 C79 -0.7(8) . . . . ?
C75 C74 C79 C78 0.2(7) . . . . ?
P5 C74 C79 C78 176.8(4) . . . . ?
C77 C78 C79 C74 0.3(7) . . . . ?
C85 C80 C81 C82 0.3(6) . . . . ?
P6 C80 C81 C82 -172.9(3) . . . . ?
C80 C81 C82 C83 0.6(7) . . . . ?
C81 C82 C83 C84 -1.1(7) . . . . ?
C82 C83 C84 C85 0.7(7) . . . . ?
C83 C84 C85 C80 0.2(6) . . . . ?
C81 C80 C85 C84 -0.7(6) . . . . ?
P6 C80 C85 C84 172.6(3) . . . . ?
C91 C86 C87 C88 -0.2(6) . . . . ?
P6 C86 C87 C88 -178.3(3) . . . . ?
C86 C87 C88 C89 -2.0(6) . . . . ?
C87 C88 C89 C90 2.2(6) . . . . ?
C88 C89 C90 C91 -0.3(7) . . . . ?
C89 C90 C91 C86 -2.0(6) . . . . ?
C87 C86 C91 C90 2.2(6) . . . . ?
P6 C86 C91 C90 -179.9(3) . . . . ?
C31 C26 P1 C20 -158.5(3) . . . . ?
C27 C26 P1 C20 23.9(4) . . . . ?
C31 C26 P1 C17 -51.7(4) . . . . ?
C27 C26 P1 C17 130.7(3) . . . . ?
C31 C26 P1 Pt2 65.9(4) . . . . ?
C27 C26 P1 Pt2 -111.7(3) . . . . ?
C25 C20 P1 C26 -112.3(3) . . . . ?
C21 C20 P1 C26 65.9(4) . . . . ?
C25 C20 P1 C17 139.0(3) . . . . ?
C21 C20 P1 C17 -42.8(4) . . . . ?
C25 C20 P1 Pt2 22.4(4) . . . . ?
C21 C20 P1 Pt2 -159.4(3) . . . . ?
P2 C17 P1 C26 -179.0(2) . . . . ?
P2 C17 P1 C20 -72.5(2) . . . . ?
P2 C17 P1 Pt2 54.5(2) . . . . ?
C37 C32 P2 C38 -46.0(4) . . . . ?
C33 C32 P2 C38 137.5(4) . . . . ?
C37 C32 P2 C17 -154.2(3) . . . . ?
C33 C32 P2 C17 29.3(4) . . . . ?
C37 C32 P2 Pt3 82.1(4) . . . . ?
C33 C32 P2 Pt3 -94.3(4) . . . . ?
C43 C38 P2 C32 -46.5(4) . . . . ?
C39 C38 P2 C32 136.6(3) . . . . ?
C43 C38 P2 C17 63.7(4) . . . . ?
C39 C38 P2 C17 -113.2(3) . . . . ?
C43 C38 P2 Pt3 -171.1(3) . . . . ?
C39 C38 P2 Pt3 12.1(4) . . . . ?
P1 C17 P2 C32 -156.2(2) . . . . ?
P1 C17 P2 C38 94.8(2) . . . . ?
P1 C17 P2 Pt3 -33.3(2) . . . . ?
C73 C68 P5 C74 -108.9(4) . . . . ?
C69 C68 P5 C74 71.1(4) . . . . ?
C73 C68 P5 C19 -1.6(4) . . . . ?
C69 C68 P5 C19 178.4(3) . . . . ?
C73 C68 P5 Rh8 120.6(4) . . . . ?
C69 C68 P5 Rh8 -59.3(3) . . . . ?
C75 C74 P5 C68 -138.4(4) . . . . ?
C79 C74 P5 C68 45.1(4) . . . . ?
C75 C74 P5 C19 112.7(4) . . . . ?
C79 C74 P5 C19 -63.8(4) . . . . ?
C75 C74 P5 Rh8 -11.8(4) . . . . ?
C79 C74 P5 Rh8 171.7(3) . . . . ?
P6 C19 P5 C68 159.8(2) . . . . ?
P6 C19 P5 C74 -93.6(3) . . . . ?
P6 C19 P5 Rh8 36.2(2) . . . . ?
C85 C80 P6 C86 177.2(3) . . . . ?
C81 C80 P6 C86 -9.7(4) . . . . ?
C85 C80 P6 C19 65.1(4) . . . . ?
C81 C80 P6 C19 -121.8(4) . . . . ?
C85 C80 P6 Pt2 -54.9(4) . . . . ?
C81 C80 P6 Pt2 118.2(3) . . . . ?
C87 C86 P6 C80 86.4(3) . . . . ?
C91 C86 P6 C80 -91.6(4) . . . . ?
C87 C86 P6 C19 -163.1(3) . . . . ?
C91 C86 P6 C19 18.9(4) . . . . ?
C87 C86 P6 Pt2 -42.5(3) . . . . ?
C91 C86 P6 Pt2 139.5(3) . . . . ?
P5 C19 P6 C80 -168.7(2) . . . . ?
P5 C19 P6 C86 80.7(2) . . . . ?
P5 C19 P6 Pt2 -43.7(2) . . . . ?
O2 C2 Rh1 C1 -179.0(5) . . . . ?
Rh7 C2 Rh1 C1 1.61(16) . . . . ?
O2 C2 Rh1 C3 75.9(5) . . . . ?
Rh7 C2 Rh1 C3 -103.49(16) . . . . ?
O2 C2 Rh1 C4 -87.9(5) . . . . ?
Rh7 C2 Rh1 C4 92.67(16) . . . . ?
O2 C2 Rh1 Rh7 179.4(6) . . . . ?
O2 C2 Rh1 Rh5 -67.2(6) . . . . ?
Rh7 C2 Rh1 Rh5 113.4(2) . . . . ?
O2 C2 Rh1 Rh2 -33.7(5) . . . . ?
Rh7 C2 Rh1 Rh2 146.93(10) . . . . ?
O2 C2 Rh1 Rh4 64.5(6) . . . . ?
Rh7 C2 Rh1 Rh4 -114.90(15) . . . . ?
O2 C2 Rh1 Rh6 24.4(5) . . . . ?
Rh7 C2 Rh1 Rh6 -154.98(11) . . . . ?
O1 C1 Rh1 C2 178.5(6) . . . . ?
Rh7 C1 Rh1 C2 -1.56(16) . . . . ?
O1 C1 Rh1 C3 -91.3(6) . . . . ?
Rh7 C1 Rh1 C3 88.64(16) . . . . ?
O1 C1 Rh1 C4 75.0(6) . . . . ?
Rh7 C1 Rh1 C4 -105.09(15) . . . . ?
O1 C1 Rh1 Rh7 -179.9(7) . . . . ?
O1 C1 Rh1 Rh5 23.1(6) . . . . ?
Rh7 C1 Rh1 Rh5 -156.97(9) . . . . ?
O1 C1 Rh1 Rh2 68.7(7) . . . . ?
Rh7 C1 Rh1 Rh2 -111.35(16) . . . . ?
O1 C1 Rh1 Rh4 -35.6(6) . . . . ?
Rh7 C1 Rh1 Rh4 144.35(9) . . . . ?
O1 C1 Rh1 Rh6 -75.7(7) . . . . ?
Rh7 C1 Rh1 Rh6 104.2(3) . . . . ?
O3 C3 Rh1 C2 49.4(5) . . . . ?
Rh6 C3 Rh1 C2 -94.08(15) . . . . ?
Rh4 C3 Rh1 C2 -171.40(15) . . . . ?
O3 C3 Rh1 C1 -44.7(5) . . . . ?
Rh6 C3 Rh1 C1 171.86(14) . . . . ?
Rh4 C3 Rh1 C1 94.55(15) . . . . ?
O3 C3 Rh1 C4 178.3(4) . . . . ?
Rh6 C3 Rh1 C4 34.9(5) . . . . ?
Rh4 C3 Rh1 C4 -42.5(5) . . . . ?
O3 C3 Rh1 Rh7 4.2(5) . . . . ?
Rh6 C3 Rh1 Rh7 -139.21(8) . . . . ?
Rh4 C3 Rh1 Rh7 143.48(7) . . . . ?
O3 C3 Rh1 Rh5 -147.4(5) . . . . ?
Rh6 C3 Rh1 Rh5 69.19(11) . . . . ?
Rh4 C3 Rh1 Rh5 -8.13(13) . . . . ?
O3 C3 Rh1 Rh2 147.8(5) . . . . ?
Rh6 C3 Rh1 Rh2 4.40(13) . . . . ?
Rh4 C3 Rh1 Rh2 -72.91(10) . . . . ?
O3 C3 Rh1 Rh4 -139.2(6) . . . . ?
Rh6 C3 Rh1 Rh4 77.32(11) . . . . ?
O3 C3 Rh1 Rh6 143.4(6) . . . . ?
Rh4 C3 Rh1 Rh6 -77.32(11) . . . . ?
O4 C4 Rh1 C2 -49.6(5) . . . . ?
Rh5 C4 Rh1 C2 168.49(14) . . . . ?
Rh2 C4 Rh1 C2 90.39(15) . . . . ?
O4 C4 Rh1 C1 44.6(5) . . . . ?
Rh5 C4 Rh1 C1 -97.24(15) . . . . ?
Rh2 C4 Rh1 C1 -175.33(14) . . . . ?
O4 C4 Rh1 C3 -176.5(4) . . . . ?
Rh5 C4 Rh1 C3 41.6(5) . . . . ?
Rh2 C4 Rh1 C3 -36.5(5) . . . . ?
O4 C4 Rh1 Rh7 -2.5(5) . . . . ?
Rh5 C4 Rh1 Rh7 -144.39(8) . . . . ?
Rh2 C4 Rh1 Rh7 137.52(7) . . . . ?
O4 C4 Rh1 Rh5 141.9(6) . . . . ?
Rh2 C4 Rh1 Rh5 -78.10(11) . . . . ?
O4 C4 Rh1 Rh2 -140.0(6) . . . . ?
Rh5 C4 Rh1 Rh2 78.10(11) . . . . ?
O4 C4 Rh1 Rh4 147.9(5) . . . . ?
Rh5 C4 Rh1 Rh4 6.03(13) . . . . ?
Rh2 C4 Rh1 Rh4 -72.07(10) . . . . ?
O4 C4 Rh1 Rh6 -147.9(5) . . . . ?
Rh5 C4 Rh1 Rh6 70.26(11) . . . . ?
Rh2 C4 Rh1 Rh6 -7.83(13) . . . . ?
O5 C5 Rh2 C6 9(16) . . . . ?
O5 C5 Rh2 C7 110(16) . . . . ?
O5 C5 Rh2 C4 -87(16) . . . . ?
O5 C5 Rh2 Rh6 163(16) . . . . ?
O5 C5 Rh2 Rh3 123(16) . . . . ?
O5 C5 Rh2 Rh1 -136(16) . . . . ?
O5 C5 Rh2 Rh5 -95(16) . . . . ?
O6 C6 Rh2 C5 88(75) . . . . ?
O6 C6 Rh2 C7 -14(75) . . . . ?
O6 C6 Rh2 C4 -178(100) . . . . ?
O6 C6 Rh2 Rh6 -28(75) . . . . ?
O6 C6 Rh2 Rh3 -67(75) . . . . ?
O6 C6 Rh2 Rh1 -168(100) . . . . ?
O6 C6 Rh2 Rh5 -126(100) . . . . ?
O7 C7 Rh2 C5 -48.3(5) . . . . ?
Rh6 C7 Rh2 C5 92.82(17) . . . . ?
Rh3 C7 Rh2 C5 172.56(16) . . . . ?
O7 C7 Rh2 C6 48.1(5) . . . . ?
Rh6 C7 Rh2 C6 -170.84(16) . . . . ?
Rh3 C7 Rh2 C6 -91.09(17) . . . . ?
O7 C7 Rh2 C4 -176.9(4) . . . . ?
Rh6 C7 Rh2 C4 -35.8(4) . . . . ?
Rh3 C7 Rh2 C4 43.9(4) . . . . ?
O7 C7 Rh2 Rh6 -141.1(6) . . . . ?
Rh3 C7 Rh2 Rh6 79.75(13) . . . . ?
O7 C7 Rh2 Rh3 139.1(5) . . . . ?
Rh6 C7 Rh2 Rh3 -79.75(12) . . . . ?
O7 C7 Rh2 Rh1 -148.0(4) . . . . ?
Rh6 C7 Rh2 Rh1 -6.85(15) . . . . ?
Rh3 C7 Rh2 Rh1 72.90(12) . . . . ?
O7 C7 Rh2 Rh5 147.0(5) . . . . ?
Rh6 C7 Rh2 Rh5 -71.86(12) . . . . ?
Rh3 C7 Rh2 Rh5 7.89(14) . . . . ?
O4 C4 Rh2 C5 54.7(4) . . . . ?
Rh1 C4 Rh2 C5 -92.83(17) . . . . ?
Rh5 C4 Rh2 C5 -174.58(16) . . . . ?
O4 C4 Rh2 C6 -40.0(4) . . . . ?
Rh1 C4 Rh2 C6 172.48(16) . . . . ?
Rh5 C4 Rh2 C6 90.73(17) . . . . ?
O4 C4 Rh2 C7 -175.5(4) . . . . ?
Rh1 C4 Rh2 C7 36.9(4) . . . . ?
Rh5 C4 Rh2 C7 -44.8(4) . . . . ?
O4 C4 Rh2 Rh6 155.6(4) . . . . ?
Rh1 C4 Rh2 Rh6 8.01(13) . . . . ?
Rh5 C4 Rh2 Rh6 -73.74(10) . . . . ?
O4 C4 Rh2 Rh3 -139.8(4) . . . . ?
Rh1 C4 Rh2 Rh3 72.64(11) . . . . ?
Rh5 C4 Rh2 Rh3 -9.11(13) . . . . ?
O4 C4 Rh2 Rh1 147.6(5) . . . . ?
Rh5 C4 Rh2 Rh1 -81.75(12) . . . . ?
O4 C4 Rh2 Rh5 -130.7(5) . . . . ?
Rh1 C4 Rh2 Rh5 81.75(12) . . . . ?
C2 Rh1 Rh2 C5 -9.72(19) . . . . ?
C1 Rh1 Rh2 C5 98.8(2) . . . . ?
C3 Rh1 Rh2 C5 -101.72(19) . . . . ?
C4 Rh1 Rh2 C5 91.0(2) . . . . ?
Rh7 Rh1 Rh2 C5 23.48(15) . . . . ?
Rh5 Rh1 Rh2 C5 153.79(15) . . . . ?
Rh4 Rh1 Rh2 C5 -152.43(15) . . . . ?
Rh6 Rh1 Rh2 C5 -97.66(15) . . . . ?
C2 Rh1 Rh2 C6 -113.5(3) . . . . ?
C1 Rh1 Rh2 C6 -5.0(3) . . . . ?
C3 Rh1 Rh2 C6 154.5(3) . . . . ?
C4 Rh1 Rh2 C6 -12.8(3) . . . . ?
Rh7 Rh1 Rh2 C6 -80.3(2) . . . . ?
Rh5 Rh1 Rh2 C6 50.1(2) . . . . ?
Rh4 Rh1 Rh2 C6 103.8(2) . . . . ?
Rh6 Rh1 Rh2 C6 158.6(2) . . . . ?
C2 Rh1 Rh2 C7 94.03(18) . . . . ?
C1 Rh1 Rh2 C7 -157.5(2) . . . . ?
C3 Rh1 Rh2 C7 2.03(17) . . . . ?
C4 Rh1 Rh2 C7 -165.29(19) . . . . ?
Rh7 Rh1 Rh2 C7 127.23(13) . . . . ?
Rh5 Rh1 Rh2 C7 -102.46(13) . . . . ?
Rh4 Rh1 Rh2 C7 -48.69(13) . . . . ?
Rh6 Rh1 Rh2 C7 6.09(13) . . . . ?
C2 Rh1 Rh2 C4 -100.68(18) . . . . ?
C1 Rh1 Rh2 C4 7.8(2) . . . . ?
C3 Rh1 Rh2 C4 167.31(18) . . . . ?
Rh7 Rh1 Rh2 C4 -67.48(14) . . . . ?
Rh5 Rh1 Rh2 C4 62.82(14) . . . . ?
Rh4 Rh1 Rh2 C4 116.60(14) . . . . ?
Rh6 Rh1 Rh2 C4 171.38(14) . . . . ?
C2 Rh1 Rh2 Rh6 87.94(12) . . . . ?
C1 Rh1 Rh2 Rh6 -163.6(2) . . . . ?
C3 Rh1 Rh2 Rh6 -4.06(12) . . . . ?
C4 Rh1 Rh2 Rh6 -171.38(14) . . . . ?
Rh7 Rh1 Rh2 Rh6 121.14(2) . . . . ?
Rh5 Rh1 Rh2 Rh6 -108.554(15) . . . . ?
Rh4 Rh1 Rh2 Rh6 -54.776(13) . . . . ?
C2 Rh1 Rh2 Rh3 143.19(12) . . . . ?
C1 Rh1 Rh2 Rh3 -108.31(19) . . . . ?
C3 Rh1 Rh2 Rh3 51.19(12) . . . . ?
C4 Rh1 Rh2 Rh3 -116.13(14) . . . . ?
Rh7 Rh1 Rh2 Rh3 176.391(19) . . . . ?
Rh5 Rh1 Rh2 Rh3 -53.303(13) . . . . ?
Rh4 Rh1 Rh2 Rh3 0.475(14) . . . . ?
Rh6 Rh1 Rh2 Rh3 55.251(13) . . . . ?
C2 Rh1 Rh2 Rh5 -163.51(12) . . . . ?
C1 Rh1 Rh2 Rh5 -55.01(19) . . . . ?
C3 Rh1 Rh2 Rh5 104.49(12) . . . . ?
C4 Rh1 Rh2 Rh5 -62.82(14) . . . . ?
Rh7 Rh1 Rh2 Rh5 -130.31(2) . . . . ?
Rh4 Rh1 Rh2 Rh5 53.778(12) . . . . ?
Rh6 Rh1 Rh2 Rh5 108.554(15) . . . . ?
O9 C9 Rh3 C8 -175(100) . . . . ?
O9 C9 Rh3 C16 -72(11) . . . . ?
O9 C9 Rh3 C7 90(11) . . . . ?
O9 C9 Rh3 Rh5 -58(12) . . . . ?
O9 C9 Rh3 Rh2 76(12) . . . . ?
O9 C9 Rh3 Rh6 40(11) . . . . ?
O9 C9 Rh3 Rh4 -21(11) . . . . ?
O8 C8 Rh3 C9 -98(11) . . . . ?
O8 C8 Rh3 C16 163(11) . . . . ?
O8 C8 Rh3 C7 0(11) . . . . ?
O8 C8 Rh3 Rh5 112(11) . . . . ?
O8 C8 Rh3 Rh2 50(11) . . . . ?
O8 C8 Rh3 Rh6 9(12) . . . . ?
O8 C8 Rh3 Rh4 150(11) . . . . ?
O16 C16 Rh3 C9 -49.5(5) . . . . ?
Rh5 C16 Rh3 C9 170.04(17) . . . . ?
Rh4 C16 Rh3 C9 89.83(18) . . . . ?
O16 C16 Rh3 C8 48.7(5) . . . . ?
Rh5 C16 Rh3 C8 -91.77(18) . . . . ?
Rh4 C16 Rh3 C8 -171.98(17) . . . . ?
O16 C16 Rh3 C7 -179.8(4) . . . . ?
Rh5 C16 Rh3 C7 39.7(5) . . . . ?
Rh4 C16 Rh3 C7 -40.5(5) . . . . ?
O16 C16 Rh3 Rh5 140.5(5) . . . . ?
Rh4 C16 Rh3 Rh5 -80.21(13) . . . . ?
O16 C16 Rh3 Rh2 148.8(4) . . . . ?
Rh5 C16 Rh3 Rh2 8.33(14) . . . . ?
Rh4 C16 Rh3 Rh2 -71.88(12) . . . . ?
O16 C16 Rh3 Rh6 -147.7(4) . . . . ?
Rh5 C16 Rh3 Rh6 71.85(12) . . . . ?
Rh4 C16 Rh3 Rh6 -8.36(14) . . . . ?
O16 C16 Rh3 Rh4 -139.3(5) . . . . ?
Rh5 C16 Rh3 Rh4 80.21(13) . . . . ?
O7 C7 Rh3 C9 50.1(5) . . . . ?
Rh2 C7 Rh3 C9 -169.68(17) . . . . ?
Rh6 C7 Rh3 C9 -89.81(18) . . . . ?
O7 C7 Rh3 C8 -46.7(5) . . . . ?
Rh2 C7 Rh3 C8 93.52(18) . . . . ?
Rh6 C7 Rh3 C8 173.39(18) . . . . ?
O7 C7 Rh3 C16 -179.7(4) . . . . ?
Rh2 C7 Rh3 C16 -39.5(5) . . . . ?
Rh6 C7 Rh3 C16 40.3(5) . . . . ?
O7 C7 Rh3 Rh5 -148.2(4) . . . . ?
Rh2 C7 Rh3 Rh5 -7.99(14) . . . . ?
Rh6 C7 Rh3 Rh5 71.88(12) . . . . ?
O7 C7 Rh3 Rh2 -140.2(5) . . . . ?
Rh6 C7 Rh3 Rh2 79.87(13) . . . . ?
O7 C7 Rh3 Rh6 139.9(5) . . . . ?
Rh2 C7 Rh3 Rh6 -79.87(13) . . . . ?
O7 C7 Rh3 Rh4 148.1(4) . . . . ?
Rh2 C7 Rh3 Rh4 -71.68(12) . . . . ?
Rh6 C7 Rh3 Rh4 8.19(15) . . . . ?
C5 Rh2 Rh3 C9 3.1(4) . . . . ?
C6 Rh2 Rh3 C9 116.4(3) . . . . ?
C7 Rh2 Rh3 C9 19.0(3) . . . . ?
C4 Rh2 Rh3 C9 -144.3(3) . . . . ?
Rh6 Rh2 Rh3 C9 -42.9(3) . . . . ?
Rh1 Rh2 Rh3 C9 -98.9(3) . . . . ?
Rh5 Rh2 Rh3 C9 -152.5(3) . . . . ?
C5 Rh2 Rh3 C8 -106.0(3) . . . . ?
C6 Rh2 Rh3 C8 7.3(2) . . . . ?
C7 Rh2 Rh3 C8 -90.1(2) . . . . ?
C4 Rh2 Rh3 C8 106.63(19) . . . . ?
Rh6 Rh2 Rh3 C8 -152.05(15) . . . . ?
Rh1 Rh2 Rh3 C8 152.03(15) . . . . ?
Rh5 Rh2 Rh3 C8 98.41(15) . . . . ?
C5 Rh2 Rh3 C16 148.3(3) . . . . ?
C6 Rh2 Rh3 C16 -98.4(2) . . . . ?
C7 Rh2 Rh3 C16 164.2(2) . . . . ?
C4 Rh2 Rh3 C16 0.94(17) . . . . ?
Rh6 Rh2 Rh3 C16 102.26(13) . . . . ?
Rh1 Rh2 Rh3 C16 46.34(13) . . . . ?
Rh5 Rh2 Rh3 C16 -7.28(13) . . . . ?
C5 Rh2 Rh3 C7 -15.9(3) . . . . ?
C6 Rh2 Rh3 C7 97.4(2) . . . . ?
C4 Rh2 Rh3 C7 -163.24(19) . . . . ?
Rh6 Rh2 Rh3 C7 -61.92(15) . . . . ?
Rh1 Rh2 Rh3 C7 -117.84(15) . . . . ?
Rh5 Rh2 Rh3 C7 -171.46(15) . . . . ?
C5 Rh2 Rh3 Rh5 155.6(3) . . . . ?
C6 Rh2 Rh3 Rh5 -91.15(15) . . . . ?
C7 Rh2 Rh3 Rh5 171.46(15) . . . . ?
C4 Rh2 Rh3 Rh5 8.22(11) . . . . ?
Rh6 Rh2 Rh3 Rh5 109.543(15) . . . . ?
Rh1 Rh2 Rh3 Rh5 53.619(13) . . . . ?
C5 Rh2 Rh3 Rh6 46.0(3) . . . . ?
C6 Rh2 Rh3 Rh6 159.31(15) . . . . ?
C7 Rh2 Rh3 Rh6 61.92(15) . . . . ?
C4 Rh2 Rh3 Rh6 -101.33(11) . . . . ?
Rh1 Rh2 Rh3 Rh6 -55.924(13) . . . . ?
Rh5 Rh2 Rh3 Rh6 -109.543(15) . . . . ?
C5 Rh2 Rh3 Rh4 101.5(3) . . . . ?
C6 Rh2 Rh3 Rh4 -145.25(15) . . . . ?
C7 Rh2 Rh3 Rh4 117.36(15) . . . . ?
C4 Rh2 Rh3 Rh4 -45.89(11) . . . . ?
Rh6 Rh2 Rh3 Rh4 55.441(13) . . . . ?
Rh1 Rh2 Rh3 Rh4 -0.483(14) . . . . ?
Rh5 Rh2 Rh3 Rh4 -54.103(13) . . . . ?
O11 C11 Rh4 C10 37(7) . . . . ?
O11 C11 Rh4 C16 136(7) . . . . ?
O11 C11 Rh4 C3 -65(7) . . . . ?
O11 C11 Rh4 Rh5 -173(7) . . . . ?
O11 C11 Rh4 Rh3 153(6) . . . . ?
O11 C11 Rh4 Rh6 -71(7) . . . . ?
O11 C11 Rh4 Rh1 -112(7) . . . . ?
O10 C10 Rh4 C11 70(5) . . . . ?
O10 C10 Rh4 C16 -34(5) . . . . ?
O10 C10 Rh4 C3 161(5) . . . . ?
O10 C10 Rh4 Rh5 -42(5) . . . . ?
O10 C10 Rh4 Rh3 -87(5) . . . . ?
O10 C10 Rh4 Rh6 -147(5) . . . . ?
O10 C10 Rh4 Rh1 168(5) . . . . ?
O16 C16 Rh4 C11 -50.3(5) . . . . ?
Rh5 C16 Rh4 C11 90.56(18) . . . . ?
Rh3 C16 Rh4 C11 170.79(16) . . . . ?
O16 C16 Rh4 C10 44.4(5) . . . . ?
Rh5 C16 Rh4 C10 -174.74(17) . . . . ?
Rh3 C16 Rh4 C10 -94.51(17) . . . . ?
O16 C16 Rh4 C3 -175.3(4) . . . . ?
Rh5 C16 Rh4 C3 -34.4(4) . . . . ?
Rh3 C16 Rh4 C3 45.9(4) . . . . ?
O16 C16 Rh4 Rh5 -140.9(6) . . . . ?
Rh3 C16 Rh4 Rh5 80.23(13) . . . . ?
O16 C16 Rh4 Rh3 138.9(6) . . . . ?
Rh5 C16 Rh4 Rh3 -80.23(13) . . . . ?
O16 C16 Rh4 Rh6 147.1(5) . . . . ?
Rh5 C16 Rh4 Rh6 -71.97(13) . . . . ?
Rh3 C16 Rh4 Rh6 8.26(14) . . . . ?
O16 C16 Rh4 Rh1 -147.9(5) . . . . ?
Rh5 C16 Rh4 Rh1 -6.99(16) . . . . ?
Rh3 C16 Rh4 Rh1 73.24(12) . . . . ?
O3 C3 Rh4 C11 54.9(4) . . . . ?
Rh1 C3 Rh4 C11 -91.96(17) . . . . ?
Rh6 C3 Rh4 C11 -174.87(17) . . . . ?
O3 C3 Rh4 C10 -37.9(4) . . . . ?
Rh1 C3 Rh4 C10 175.24(16) . . . . ?
Rh6 C3 Rh4 C10 92.33(17) . . . . ?
O3 C3 Rh4 C16 -177.7(4) . . . . ?
Rh1 C3 Rh4 C16 35.5(4) . . . . ?
Rh6 C3 Rh4 C16 -47.5(4) . . . . ?
O3 C3 Rh4 Rh5 155.0(4) . . . . ?
Rh1 C3 Rh4 Rh5 8.13(13) . . . . ?
Rh6 C3 Rh4 Rh5 -74.79(10) . . . . ?
O3 C3 Rh4 Rh3 -141.0(4) . . . . ?
Rh1 C3 Rh4 Rh3 72.17(11) . . . . ?
Rh6 C3 Rh4 Rh3 -10.74(12) . . . . ?
O3 C3 Rh4 Rh6 -130.3(5) . . . . ?
Rh1 C3 Rh4 Rh6 82.91(12) . . . . ?
O3 C3 Rh4 Rh1 146.8(5) . . . . ?
Rh6 C3 Rh4 Rh1 -82.91(12) . . . . ?
C9 Rh3 Rh4 C11 -117.1(4) . . . . ?
C8 Rh3 Rh4 C11 -4.5(5) . . . . ?
C16 Rh3 Rh4 C11 -21.4(4) . . . . ?
C7 Rh3 Rh4 C11 142.5(4) . . . . ?
Rh5 Rh3 Rh4 C11 40.1(3) . . . . ?
Rh2 Rh3 Rh4 C11 95.7(3) . . . . ?
Rh6 Rh3 Rh4 C11 149.7(3) . . . . ?
C9 Rh3 Rh4 C10 -2.6(2) . . . . ?
C8 Rh3 Rh4 C10 110.0(3) . . . . ?
C16 Rh3 Rh4 C10 93.1(2) . . . . ?
C7 Rh3 Rh4 C10 -103.07(19) . . . . ?
Rh5 Rh3 Rh4 C10 154.53(13) . . . . ?
Rh2 Rh3 Rh4 C10 -149.81(13) . . . . ?
Rh6 Rh3 Rh4 C10 -95.87(13) . . . . ?
C9 Rh3 Rh4 C16 -95.7(2) . . . . ?
C8 Rh3 Rh4 C16 16.9(3) . . . . ?
C7 Rh3 Rh4 C16 163.8(2) . . . . ?
Rh5 Rh3 Rh4 C16 61.43(16) . . . . ?
Rh2 Rh3 Rh4 C16 117.09(16) . . . . ?
Rh6 Rh3 Rh4 C16 171.03(16) . . . . ?
C9 Rh3 Rh4 C3 102.9(2) . . . . ?
C8 Rh3 Rh4 C3 -144.5(3) . . . . ?
C16 Rh3 Rh4 C3 -161.39(19) . . . . ?
C7 Rh3 Rh4 C3 2.44(17) . . . . ?
Rh5 Rh3 Rh4 C3 -99.96(11) . . . . ?
Rh2 Rh3 Rh4 C3 -44.30(11) . . . . ?
Rh6 Rh3 Rh4 C3 9.64(11) . . . . ?
C9 Rh3 Rh4 Rh5 -157.13(16) . . . . ?
C8 Rh3 Rh4 Rh5 -44.5(3) . . . . ?
C16 Rh3 Rh4 Rh5 -61.43(15) . . . . ?
C7 Rh3 Rh4 Rh5 102.40(13) . . . . ?
Rh2 Rh3 Rh4 Rh5 55.661(13) . . . . ?
Rh6 Rh3 Rh4 Rh5 109.600(15) . . . . ?
C9 Rh3 Rh4 Rh6 93.27(16) . . . . ?
C8 Rh3 Rh4 Rh6 -154.1(3) . . . . ?
C16 Rh3 Rh4 Rh6 -171.03(16) . . . . ?
C7 Rh3 Rh4 Rh6 -7.20(13) . . . . ?
Rh5 Rh3 Rh4 Rh6 -109.600(15) . . . . ?
Rh2 Rh3 Rh4 Rh6 -53.939(13) . . . . ?
C9 Rh3 Rh4 Rh1 147.69(16) . . . . ?
C8 Rh3 Rh4 Rh1 -99.7(3) . . . . ?
C16 Rh3 Rh4 Rh1 -116.61(16) . . . . ?
C7 Rh3 Rh4 Rh1 47.22(13) . . . . ?
Rh5 Rh3 Rh4 Rh1 -55.181(12) . . . . ?
Rh2 Rh3 Rh4 Rh1 0.481(14) . . . . ?
Rh6 Rh3 Rh4 Rh1 54.419(12) . . . . ?
C2 Rh1 Rh4 C11 103.1(2) . . . . ?
C1 Rh1 Rh4 C11 -10.85(19) . . . . ?
C3 Rh1 Rh4 C11 89.0(2) . . . . ?
C4 Rh1 Rh4 C11 -105.53(19) . . . . ?
Rh7 Rh1 Rh4 C11 28.93(15) . . . . ?
Rh5 Rh1 Rh4 C11 -99.93(15) . . . . ?
Rh2 Rh1 Rh4 C11 -155.39(15) . . . . ?
Rh6 Rh1 Rh4 C11 151.23(15) . . . . ?
C2 Rh1 Rh4 C10 5.0(3) . . . . ?
C1 Rh1 Rh4 C10 -108.9(3) . . . . ?
C3 Rh1 Rh4 C10 -9.1(3) . . . . ?
C4 Rh1 Rh4 C10 156.4(3) . . . . ?
Rh7 Rh1 Rh4 C10 -69.1(3) . . . . ?
Rh5 Rh1 Rh4 C10 162.0(3) . . . . ?
Rh2 Rh1 Rh4 C10 106.5(3) . . . . ?
Rh6 Rh1 Rh4 C10 53.2(3) . . . . ?
C2 Rh1 Rh4 C16 -150.8(2) . . . . ?
C1 Rh1 Rh4 C16 95.30(18) . . . . ?
C3 Rh1 Rh4 C16 -164.9(2) . . . . ?
C4 Rh1 Rh4 C16 0.61(19) . . . . ?
Rh7 Rh1 Rh4 C16 135.07(14) . . . . ?
Rh5 Rh1 Rh4 C16 6.21(14) . . . . ?
Rh2 Rh1 Rh4 C16 -49.25(14) . . . . ?
Rh6 Rh1 Rh4 C16 -102.63(14) . . . . ?
C2 Rh1 Rh4 C3 14.1(2) . . . . ?
C1 Rh1 Rh4 C3 -99.80(18) . . . . ?
C4 Rh1 Rh4 C3 165.52(19) . . . . ?
Rh7 Rh1 Rh4 C3 -60.02(14) . . . . ?
Rh5 Rh1 Rh4 C3 171.11(14) . . . . ?
Rh2 Rh1 Rh4 C3 115.66(14) . . . . ?
Rh6 Rh1 Rh4 C3 62.28(14) . . . . ?
C2 Rh1 Rh4 Rh5 -156.97(19) . . . . ?
C1 Rh1 Rh4 Rh5 89.09(12) . . . . ?
C3 Rh1 Rh4 Rh5 -171.11(14) . . . . ?
C4 Rh1 Rh4 Rh5 -5.59(12) . . . . ?
Rh7 Rh1 Rh4 Rh5 128.86(2) . . . . ?
Rh2 Rh1 Rh4 Rh5 -55.455(13) . . . . ?
Rh6 Rh1 Rh4 Rh5 -108.834(15) . . . . ?
C2 Rh1 Rh4 Rh3 -101.99(19) . . . . ?
C1 Rh1 Rh4 Rh3 144.07(12) . . . . ?
C3 Rh1 Rh4 Rh3 -116.13(14) . . . . ?
C4 Rh1 Rh4 Rh3 49.39(12) . . . . ?
Rh7 Rh1 Rh4 Rh3 -176.16(2) . . . . ?
Rh5 Rh1 Rh4 Rh3 54.981(13) . . . . ?
Rh2 Rh1 Rh4 Rh3 -0.475(14) . . . . ?
Rh6 Rh1 Rh4 Rh3 -53.853(13) . . . . ?
C2 Rh1 Rh4 Rh6 -48.13(19) . . . . ?
C1 Rh1 Rh4 Rh6 -162.08(12) . . . . ?
C3 Rh1 Rh4 Rh6 -62.28(14) . . . . ?
C4 Rh1 Rh4 Rh6 103.24(12) . . . . ?
Rh7 Rh1 Rh4 Rh6 -122.30(2) . . . . ?
Rh5 Rh1 Rh4 Rh6 108.834(15) . . . . ?
Rh2 Rh1 Rh4 Rh6 53.378(13) . . . . ?
O15 C15 Rh5 C14 85(5) . . . . ?
O15 C15 Rh5 C16 -14(5) . . . . ?
O15 C15 Rh5 C4 -176(5) . . . . ?
O15 C15 Rh5 Rh4 -65(5) . . . . ?
O15 C15 Rh5 Rh3 -24(5) . . . . ?
O15 C15 Rh5 Rh1 -127(5) . . . . ?
O15 C15 Rh5 Rh2 -163(4) . . . . ?
O14 C14 Rh5 C15 -119(9) . . . . ?
O14 C14 Rh5 C16 -24(9) . . . . ?
O14 C14 Rh5 C4 141(8) . . . . ?
O14 C14 Rh5 Rh4 -10(9) . . . . ?
O14 C14 Rh5 Rh3 29(9) . . . . ?
O14 C14 Rh5 Rh1 129(8) . . . . ?
O14 C14 Rh5 Rh2 88(9) . . . . ?
O16 C16 Rh5 C15 48.0(5) . . . . ?
Rh4 C16 Rh5 C15 -92.37(16) . . . . ?
Rh3 C16 Rh5 C15 -172.53(15) . . . . ?
O16 C16 Rh5 C14 -48.7(5) . . . . ?
Rh4 C16 Rh5 C14 170.97(17) . . . . ?
Rh3 C16 Rh5 C14 90.81(17) . . . . ?
O16 C16 Rh5 C4 173.6(4) . . . . ?
Rh4 C16 Rh5 C4 33.2(5) . . . . ?
Rh3 C16 Rh5 C4 -47.0(5) . . . . ?
O16 C16 Rh5 Rh4 140.4(6) . . . . ?
Rh3 C16 Rh5 Rh4 -80.16(13) . . . . ?
O16 C16 Rh5 Rh3 -139.5(6) . . . . ?
Rh4 C16 Rh5 Rh3 80.16(13) . . . . ?
O16 C16 Rh5 Rh1 147.5(5) . . . . ?
Rh4 C16 Rh5 Rh1 7.07(16) . . . . ?
Rh3 C16 Rh5 Rh1 -73.09(12) . . . . ?
O16 C16 Rh5 Rh2 -147.7(5) . . . . ?
Rh4 C16 Rh5 Rh2 71.94(13) . . . . ?
Rh3 C16 Rh5 Rh2 -8.22(14) . . . . ?
O4 C4 Rh5 C15 -57.0(4) . . . . ?
Rh1 C4 Rh5 C15 91.90(16) . . . . ?
Rh2 C4 Rh5 C15 172.32(15) . . . . ?
O4 C4 Rh5 C14 40.3(4) . . . . ?
Rh1 C4 Rh5 C14 -170.80(17) . . . . ?
Rh2 C4 Rh5 C14 -90.37(17) . . . . ?
O4 C4 Rh5 C16 178.0(4) . . . . ?
Rh1 C4 Rh5 C16 -33.0(5) . . . . ?
Rh2 C4 Rh5 C16 47.4(5) . . . . ?
O4 C4 Rh5 Rh4 -155.1(4) . . . . ?
Rh1 C4 Rh5 Rh4 -6.19(14) . . . . ?
Rh2 C4 Rh5 Rh4 74.23(10) . . . . ?
O4 C4 Rh5 Rh3 139.9(4) . . . . ?
Rh1 C4 Rh5 Rh3 -71.21(12) . . . . ?
Rh2 C4 Rh5 Rh3 9.21(13) . . . . ?
O4 C4 Rh5 Rh1 -148.9(5) . . . . ?
Rh2 C4 Rh5 Rh1 80.42(12) . . . . ?
O4 C4 Rh5 Rh2 130.6(5) . . . . ?
Rh1 C4 Rh5 Rh2 -80.42(12) . . . . ?
C11 Rh4 Rh5 C15 -8.82(19) . . . . ?
C10 Rh4 Rh5 C15 101.9(3) . . . . ?
C16 Rh4 Rh5 C15 92.1(2) . . . . ?
C3 Rh4 Rh5 C15 -102.29(17) . . . . ?
Rh3 Rh4 Rh5 C15 155.06(13) . . . . ?
Rh6 Rh4 Rh5 C15 -150.65(13) . . . . ?
Rh1 Rh4 Rh5 C15 -95.40(13) . . . . ?
C11 Rh4 Rh5 C14 -118.1(3) . . . . ?
C10 Rh4 Rh5 C14 -7.4(4) . . . . ?
C16 Rh4 Rh5 C14 -17.2(3) . . . . ?
C3 Rh4 Rh5 C14 148.4(3) . . . . ?
Rh3 Rh4 Rh5 C14 45.8(3) . . . . ?
Rh6 Rh4 Rh5 C14 100.1(3) . . . . ?
Rh1 Rh4 Rh5 C14 155.3(3) . . . . ?
C11 Rh4 Rh5 C16 -100.9(2) . . . . ?
C10 Rh4 Rh5 C16 9.8(3) . . . . ?
C3 Rh4 Rh5 C16 165.6(2) . . . . ?
Rh3 Rh4 Rh5 C16 62.96(17) . . . . ?
Rh6 Rh4 Rh5 C16 117.26(17) . . . . ?
Rh1 Rh4 Rh5 C16 172.51(17) . . . . ?
C11 Rh4 Rh5 C4 91.87(18) . . . . ?
C10 Rh4 Rh5 C4 -157.4(3) . . . . ?
C16 Rh4 Rh5 C4 -167.2(2) . . . . ?
C3 Rh4 Rh5 C4 -1.61(16) . . . . ?
Rh3 Rh4 Rh5 C4 -104.26(12) . . . . ?
Rh6 Rh4 Rh5 C4 -49.96(12) . . . . ?
Rh1 Rh4 Rh5 C4 5.29(12) . . . . ?
C11 Rh4 Rh5 Rh3 -163.88(14) . . . . ?
C10 Rh4 Rh5 Rh3 -53.1(3) . . . . ?
C16 Rh4 Rh5 Rh3 -62.96(17) . . . . ?
C3 Rh4 Rh5 Rh3 102.65(11) . . . . ?
Rh6 Rh4 Rh5 Rh3 54.295(13) . . . . ?
Rh1 Rh4 Rh5 Rh3 109.548(15) . . . . ?
C11 Rh4 Rh5 Rh1 86.58(14) . . . . ?
C10 Rh4 Rh5 Rh1 -162.7(3) . . . . ?
C16 Rh4 Rh5 Rh1 -172.51(17) . . . . ?
C3 Rh4 Rh5 Rh1 -6.90(11) . . . . ?
Rh3 Rh4 Rh5 Rh1 -109.548(15) . . . . ?
Rh6 Rh4 Rh5 Rh1 -55.253(12) . . . . ?
C11 Rh4 Rh5 Rh2 141.75(14) . . . . ?
C10 Rh4 Rh5 Rh2 -107.5(3) . . . . ?
C16 Rh4 Rh5 Rh2 -117.33(17) . . . . ?
C3 Rh4 Rh5 Rh2 48.28(11) . . . . ?
Rh3 Rh4 Rh5 Rh2 -54.372(13) . . . . ?
Rh6 Rh4 Rh5 Rh2 -0.078(14) . . . . ?
Rh1 Rh4 Rh5 Rh2 55.175(12) . . . . ?
C9 Rh3 Rh5 C15 -4.5(3) . . . . ?
C8 Rh3 Rh5 C15 112.2(3) . . . . ?
C16 Rh3 Rh5 C15 13.3(3) . . . . ?
C7 Rh3 Rh5 C15 -150.7(3) . . . . ?
Rh2 Rh3 Rh5 C15 -157.7(2) . . . . ?
Rh6 Rh3 Rh5 C15 -103.8(2) . . . . ?
Rh4 Rh3 Rh5 C15 -48.4(2) . . . . ?
C9 Rh3 Rh5 C14 -113.9(3) . . . . ?
C8 Rh3 Rh5 C14 2.8(2) . . . . ?
C16 Rh3 Rh5 C14 -96.0(2) . . . . ?
C7 Rh3 Rh5 C14 99.89(19) . . . . ?
Rh2 Rh3 Rh5 C14 92.89(14) . . . . ?
Rh6 Rh3 Rh5 C14 146.83(14) . . . . ?
Rh4 Rh3 Rh5 C14 -157.76(14) . . . . ?
C9 Rh3 Rh5 C16 -17.9(3) . . . . ?
C8 Rh3 Rh5 C16 98.9(2) . . . . ?
C7 Rh3 Rh5 C16 -164.1(2) . . . . ?
Rh2 Rh3 Rh5 C16 -171.08(15) . . . . ?
Rh6 Rh3 Rh5 C16 -117.14(15) . . . . ?
Rh4 Rh3 Rh5 C16 -61.73(15) . . . . ?
C9 Rh3 Rh5 C4 144.7(3) . . . . ?
C8 Rh3 Rh5 C4 -98.56(18) . . . . ?
C16 Rh3 Rh5 C4 162.58(19) . . . . ?
C7 Rh3 Rh5 C4 -1.50(17) . . . . ?
Rh2 Rh3 Rh5 C4 -8.49(12) . . . . ?
Rh6 Rh3 Rh5 C4 45.45(12) . . . . ?
Rh4 Rh3 Rh5 C4 100.86(12) . . . . ?
C9 Rh3 Rh5 Rh4 43.9(3) . . . . ?
C8 Rh3 Rh5 Rh4 160.59(14) . . . . ?
C16 Rh3 Rh5 Rh4 61.73(15) . . . . ?
C7 Rh3 Rh5 Rh4 -102.35(12) . . . . ?
Rh2 Rh3 Rh5 Rh4 -109.350(14) . . . . ?
Rh6 Rh3 Rh5 Rh4 -55.411(13) . . . . ?
C9 Rh3 Rh5 Rh1 99.5(3) . . . . ?
C8 Rh3 Rh5 Rh1 -143.74(14) . . . . ?
C16 Rh3 Rh5 Rh1 117.40(15) . . . . ?
C7 Rh3 Rh5 Rh1 -46.68(12) . . . . ?
Rh2 Rh3 Rh5 Rh1 -53.675(12) . . . . ?
Rh6 Rh3 Rh5 Rh1 0.264(13) . . . . ?
Rh4 Rh3 Rh5 Rh1 55.675(12) . . . . ?
C9 Rh3 Rh5 Rh2 153.2(3) . . . . ?
C8 Rh3 Rh5 Rh2 -90.06(14) . . . . ?
C16 Rh3 Rh5 Rh2 171.08(15) . . . . ?
C7 Rh3 Rh5 Rh2 7.00(12) . . . . ?
Rh6 Rh3 Rh5 Rh2 53.938(12) . . . . ?
Rh4 Rh3 Rh5 Rh2 109.350(14) . . . . ?
C2 Rh1 Rh5 C15 -120.9(3) . . . . ?
C1 Rh1 Rh5 C15 -9.51(17) . . . . ?
C3 Rh1 Rh5 C15 99.29(18) . . . . ?
C4 Rh1 Rh5 C15 -95.1(2) . . . . ?
Rh7 Rh1 Rh5 C15 -35.59(13) . . . . ?
Rh2 Rh1 Rh5 C15 -160.00(13) . . . . ?
Rh4 Rh1 Rh5 C15 91.56(13) . . . . ?
Rh6 Rh1 Rh5 C15 146.42(13) . . . . ?
C2 Rh1 Rh5 C14 -9.4(4) . . . . ?
C1 Rh1 Rh5 C14 102.0(3) . . . . ?
C3 Rh1 Rh5 C14 -149.2(3) . . . . ?
C4 Rh1 Rh5 C14 16.4(3) . . . . ?
Rh7 Rh1 Rh5 C14 75.9(3) . . . . ?
Rh2 Rh1 Rh5 C14 -48.5(3) . . . . ?
Rh4 Rh1 Rh5 C14 -156.9(3) . . . . ?
Rh6 Rh1 Rh5 C14 -102.1(3) . . . . ?
C2 Rh1 Rh5 C16 141.2(3) . . . . ?
C1 Rh1 Rh5 C16 -107.35(18) . . . . ?
C3 Rh1 Rh5 C16 1.46(18) . . . . ?
C4 Rh1 Rh5 C16 167.1(2) . . . . ?
Rh7 Rh1 Rh5 C16 -133.42(14) . . . . ?
Rh2 Rh1 Rh5 C16 102.17(14) . . . . ?
Rh4 Rh1 Rh5 C16 -6.28(14) . . . . ?
Rh6 Rh1 Rh5 C16 48.58(14) . . . . ?
C2 Rh1 Rh5 C4 -25.8(3) . . . . ?
C1 Rh1 Rh5 C4 85.59(19) . . . . ?
C3 Rh1 Rh5 C4 -165.60(19) . . . . ?
Rh7 Rh1 Rh5 C4 59.52(15) . . . . ?
Rh2 Rh1 Rh5 C4 -64.89(15) . . . . ?
Rh4 Rh1 Rh5 C4 -173.34(15) . . . . ?
Rh6 Rh1 Rh5 C4 -118.48(15) . . . . ?
C2 Rh1 Rh5 Rh4 147.5(3) . . . . ?
C1 Rh1 Rh5 Rh4 -101.07(12) . . . . ?
C3 Rh1 Rh5 Rh4 7.74(12) . . . . ?
C4 Rh1 Rh5 Rh4 173.34(15) . . . . ?
Rh7 Rh1 Rh5 Rh4 -127.15(2) . . . . ?
Rh2 Rh1 Rh5 Rh4 108.445(15) . . . . ?
Rh6 Rh1 Rh5 Rh4 54.859(13) . . . . ?
C2 Rh1 Rh5 Rh3 92.4(3) . . . . ?
C1 Rh1 Rh5 Rh3 -156.19(12) . . . . ?
C3 Rh1 Rh5 Rh3 -47.38(12) . . . . ?
C4 Rh1 Rh5 Rh3 118.22(15) . . . . ?
Rh7 Rh1 Rh5 Rh3 177.73(2) . . . . ?
Rh2 Rh1 Rh5 Rh3 53.327(13) . . . . ?
Rh4 Rh1 Rh5 Rh3 -55.118(13) . . . . ?
Rh6 Rh1 Rh5 Rh3 -0.259(13) . . . . ?
C2 Rh1 Rh5 Rh2 39.1(3) . . . . ?
C1 Rh1 Rh5 Rh2 150.48(12) . . . . ?
C3 Rh1 Rh5 Rh2 -100.71(12) . . . . ?
C4 Rh1 Rh5 Rh2 64.89(15) . . . . ?
Rh7 Rh1 Rh5 Rh2 124.41(2) . . . . ?
Rh4 Rh1 Rh5 Rh2 -108.445(15) . . . . ?
Rh6 Rh1 Rh5 Rh2 -53.586(12) . . . . ?
C5 Rh2 Rh5 C15 -6.1(4) . . . . ?
C6 Rh2 Rh5 C15 -109.9(3) . . . . ?
C7 Rh2 Rh5 C15 147.3(3) . . . . ?
C4 Rh2 Rh5 C15 -15.4(3) . . . . ?
Rh6 Rh2 Rh5 C15 99.5(3) . . . . ?
Rh3 Rh2 Rh5 C15 154.6(3) . . . . ?
Rh1 Rh2 Rh5 C15 43.2(3) . . . . ?
C5 Rh2 Rh5 C14 105.8(3) . . . . ?
C6 Rh2 Rh5 C14 2.0(2) . . . . ?
C7 Rh2 Rh5 C14 -100.73(19) . . . . ?
C4 Rh2 Rh5 C14 96.5(2) . . . . ?
Rh6 Rh2 Rh5 C14 -148.60(14) . . . . ?
Rh3 Rh2 Rh5 C14 -93.48(14) . . . . ?
Rh1 Rh2 Rh5 C14 155.09(14) . . . . ?
C5 Rh2 Rh5 C16 -153.2(3) . . . . ?
C6 Rh2 Rh5 C16 102.98(19) . . . . ?
C7 Rh2 Rh5 C16 0.26(18) . . . . ?
C4 Rh2 Rh5 C16 -162.54(19) . . . . ?
Rh6 Rh2 Rh5 C16 -47.62(13) . . . . ?
Rh3 Rh2 Rh5 C16 7.51(13) . . . . ?
Rh1 Rh2 Rh5 C16 -103.92(13) . . . . ?
C5 Rh2 Rh5 C4 9.3(3) . . . . ?
C6 Rh2 Rh5 C4 -94.5(2) . . . . ?
C7 Rh2 Rh5 C4 162.79(19) . . . . ?
Rh6 Rh2 Rh5 C4 114.92(14) . . . . ?
Rh3 Rh2 Rh5 C4 170.04(14) . . . . ?
Rh1 Rh2 Rh5 C4 58.61(14) . . . . ?
C5 Rh2 Rh5 Rh4 -105.5(2) . . . . ?
C6 Rh2 Rh5 Rh4 150.68(14) . . . . ?
C7 Rh2 Rh5 Rh4 47.96(13) . . . . ?
C4 Rh2 Rh5 Rh4 -114.84(14) . . . . ?
Rh6 Rh2 Rh5 Rh4 0.080(14) . . . . ?
Rh3 Rh2 Rh5 Rh4 55.206(13) . . . . ?
Rh1 Rh2 Rh5 Rh4 -56.223(13) . . . . ?
C5 Rh2 Rh5 Rh3 -160.7(2) . . . . ?
C6 Rh2 Rh5 Rh3 95.48(14) . . . . ?
C7 Rh2 Rh5 Rh3 -7.25(13) . . . . ?
C4 Rh2 Rh5 Rh3 -170.04(14) . . . . ?
Rh6 Rh2 Rh5 Rh3 -55.126(13) . . . . ?
Rh1 Rh2 Rh5 Rh3 -111.429(15) . . . . ?
C5 Rh2 Rh5 Rh1 -49.3(2) . . . . ?
C6 Rh2 Rh5 Rh1 -153.09(14) . . . . ?
C7 Rh2 Rh5 Rh1 104.18(13) . . . . ?
C4 Rh2 Rh5 Rh1 -58.61(14) . . . . ?
Rh6 Rh2 Rh5 Rh1 56.303(13) . . . . ?
Rh3 Rh2 Rh5 Rh1 111.429(15) . . . . ?
O12 C12 Rh6 C13 148(6) . . . . ?
O12 C12 Rh6 C7 -118(6) . . . . ?
O12 C12 Rh6 C3 47(6) . . . . ?
O12 C12 Rh6 Rh2 -97(6) . . . . ?
O12 C12 Rh6 Rh3 -66(6) . . . . ?
O12 C12 Rh6 Rh4 -7(6) . . . . ?
O12 C12 Rh6 Rh1 33(6) . . . . ?
O13 C13 Rh6 C12 68(4) . . . . ?
O13 C13 Rh6 C7 -36(4) . . . . ?
O13 C13 Rh6 C3 163(4) . . . . ?
O13 C13 Rh6 Rh2 -87(4) . . . . ?
O13 C13 Rh6 Rh3 -40(4) . . . . ?
O13 C13 Rh6 Rh4 169(3) . . . . ?
O13 C13 Rh6 Rh1 -148(4) . . . . ?
O7 C7 Rh6 C12 -51.5(5) . . . . ?
Rh2 C7 Rh6 C12 167.26(15) . . . . ?
Rh3 C7 Rh6 C12 87.46(17) . . . . ?
O7 C7 Rh6 C13 44.2(5) . . . . ?
Rh2 C7 Rh6 C13 -97.04(17) . . . . ?
Rh3 C7 Rh6 C13 -176.84(16) . . . . ?
O7 C7 Rh6 C3 169.5(4) . . . . ?
Rh2 C7 Rh6 C3 28.3(5) . . . . ?
Rh3 C7 Rh6 C3 -51.6(4) . . . . ?
O7 C7 Rh6 Rh2 141.2(6) . . . . ?
Rh3 C7 Rh6 Rh2 -79.80(13) . . . . ?
O7 C7 Rh6 Rh3 -139.0(6) . . . . ?
Rh2 C7 Rh6 Rh3 79.80(13) . . . . ?
O7 C7 Rh6 Rh4 -147.1(5) . . . . ?
Rh2 C7 Rh6 Rh4 71.70(12) . . . . ?
Rh3 C7 Rh6 Rh4 -8.11(14) . . . . ?
O7 C7 Rh6 Rh1 148.0(5) . . . . ?
Rh2 C7 Rh6 Rh1 6.75(14) . . . . ?
Rh3 C7 Rh6 Rh1 -73.05(12) . . . . ?
O3 C3 Rh6 C12 42.4(4) . . . . ?
Rh1 C3 Rh6 C12 -167.69(16) . . . . ?
Rh4 C3 Rh6 C12 -87.49(16) . . . . ?
O3 C3 Rh6 C13 -53.4(4) . . . . ?
Rh1 C3 Rh6 C13 96.45(17) . . . . ?
Rh4 C3 Rh6 C13 176.65(15) . . . . ?
O3 C3 Rh6 C7 -177.2(4) . . . . ?
Rh1 C3 Rh6 C7 -27.3(5) . . . . ?
Rh4 C3 Rh6 C7 52.9(4) . . . . ?
O3 C3 Rh6 Rh2 -154.4(4) . . . . ?
Rh1 C3 Rh6 Rh2 -4.49(13) . . . . ?
Rh4 C3 Rh6 Rh2 75.71(10) . . . . ?
O3 C3 Rh6 Rh3 140.8(4) . . . . ?
Rh1 C3 Rh6 Rh3 -69.27(12) . . . . ?
Rh4 C3 Rh6 Rh3 10.94(13) . . . . ?
O3 C3 Rh6 Rh4 129.9(4) . . . . ?
Rh1 C3 Rh6 Rh4 -80.20(12) . . . . ?
O3 C3 Rh6 Rh1 -149.9(5) . . . . ?
Rh4 C3 Rh6 Rh1 80.20(12) . . . . ?
C5 Rh2 Rh6 C12 -124.4(3) . . . . ?
C6 Rh2 Rh6 C12 -9.2(4) . . . . ?
C7 Rh2 Rh6 C12 -27.6(3) . . . . ?
C4 Rh2 Rh6 C12 138.3(3) . . . . ?
Rh3 Rh2 Rh6 C12 35.8(3) . . . . ?
Rh1 Rh2 Rh6 C12 145.1(3) . . . . ?
Rh5 Rh2 Rh6 C12 90.1(3) . . . . ?
C5 Rh2 Rh6 C13 -9.75(19) . . . . ?
C6 Rh2 Rh6 C13 105.5(3) . . . . ?
C7 Rh2 Rh6 C13 87.0(2) . . . . ?
C4 Rh2 Rh6 C13 -106.98(17) . . . . ?
Rh3 Rh2 Rh6 C13 150.50(13) . . . . ?
Rh1 Rh2 Rh6 C13 -100.18(13) . . . . ?
Rh5 Rh2 Rh6 C13 -155.25(13) . . . . ?
C5 Rh2 Rh6 C7 -96.8(2) . . . . ?
C6 Rh2 Rh6 C7 18.4(3) . . . . ?
C4 Rh2 Rh6 C7 165.98(19) . . . . ?
Rh3 Rh2 Rh6 C7 63.46(15) . . . . ?
Rh1 Rh2 Rh6 C7 172.78(16) . . . . ?
Rh5 Rh2 Rh6 C7 117.71(16) . . . . ?
C5 Rh2 Rh6 C3 94.26(18) . . . . ?
C6 Rh2 Rh6 C3 -150.5(3) . . . . ?
C7 Rh2 Rh6 C3 -168.95(19) . . . . ?
C4 Rh2 Rh6 C3 -2.97(16) . . . . ?
Rh3 Rh2 Rh6 C3 -105.49(11) . . . . ?
Rh1 Rh2 Rh6 C3 3.83(11) . . . . ?
Rh5 Rh2 Rh6 C3 -51.23(11) . . . . ?
C5 Rh2 Rh6 Rh3 -160.25(14) . . . . ?
C6 Rh2 Rh6 Rh3 -45.0(3) . . . . ?
C7 Rh2 Rh6 Rh3 -63.46(15) . . . . ?
C4 Rh2 Rh6 Rh3 102.52(11) . . . . ?
Rh1 Rh2 Rh6 Rh3 109.320(15) . . . . ?
Rh5 Rh2 Rh6 Rh3 54.253(13) . . . . ?
C5 Rh2 Rh6 Rh4 145.42(14) . . . . ?
C6 Rh2 Rh6 Rh4 -99.4(3) . . . . ?
C7 Rh2 Rh6 Rh4 -117.79(15) . . . . ?
C4 Rh2 Rh6 Rh4 48.19(11) . . . . ?
Rh3 Rh2 Rh6 Rh4 -54.331(13) . . . . ?
Rh1 Rh2 Rh6 Rh4 54.989(12) . . . . ?
Rh5 Rh2 Rh6 Rh4 -0.078(14) . . . . ?
C5 Rh2 Rh6 Rh1 90.43(14) . . . . ?
C6 Rh2 Rh6 Rh1 -154.3(3) . . . . ?
C7 Rh2 Rh6 Rh1 -172.78(16) . . . . ?
C4 Rh2 Rh6 Rh1 -6.80(11) . . . . ?
Rh3 Rh2 Rh6 Rh1 -109.320(15) . . . . ?
Rh5 Rh2 Rh6 Rh1 -55.066(12) . . . . ?
C9 Rh3 Rh6 C12 -6.2(2) . . . . ?
C8 Rh3 Rh6 C12 -113.5(3) . . . . ?
C16 Rh3 Rh6 C12 93.56(19) . . . . ?
C7 Rh3 Rh6 C12 -102.5(2) . . . . ?
Rh5 Rh3 Rh6 C12 140.21(14) . . . . ?
Rh2 Rh3 Rh6 C12 -164.23(14) . . . . ?
Rh4 Rh3 Rh6 C12 86.23(14) . . . . ?
C9 Rh3 Rh6 C13 101.8(3) . . . . ?
C8 Rh3 Rh6 C13 -5.6(3) . . . . ?
C16 Rh3 Rh6 C13 -158.5(3) . . . . ?
C7 Rh3 Rh6 C13 5.4(3) . . . . ?
Rh5 Rh3 Rh6 C13 -111.9(2) . . . . ?
Rh2 Rh3 Rh6 C13 -56.3(2) . . . . ?
Rh4 Rh3 Rh6 C13 -165.9(2) . . . . ?
C9 Rh3 Rh6 C7 96.4(2) . . . . ?
C8 Rh3 Rh6 C7 -11.0(3) . . . . ?
C16 Rh3 Rh6 C7 -163.9(2) . . . . ?
Rh5 Rh3 Rh6 C7 -117.25(16) . . . . ?
Rh2 Rh3 Rh6 C7 -61.69(16) . . . . ?
Rh4 Rh3 Rh6 C7 -171.23(16) . . . . ?
C9 Rh3 Rh6 C3 -102.6(2) . . . . ?
C8 Rh3 Rh6 C3 150.1(3) . . . . ?
C16 Rh3 Rh6 C3 -2.85(17) . . . . ?
C7 Rh3 Rh6 C3 161.0(2) . . . . ?
Rh5 Rh3 Rh6 C3 43.79(12) . . . . ?
Rh2 Rh3 Rh6 C3 99.35(12) . . . . ?
Rh4 Rh3 Rh6 C3 -10.19(12) . . . . ?
C9 Rh3 Rh6 Rh2 158.08(16) . . . . ?
C8 Rh3 Rh6 Rh2 50.7(2) . . . . ?
C16 Rh3 Rh6 Rh2 -102.20(13) . . . . ?
C7 Rh3 Rh6 Rh2 61.69(16) . . . . ?
Rh5 Rh3 Rh6 Rh2 -55.561(13) . . . . ?
Rh4 Rh3 Rh6 Rh2 -109.542(15) . . . . ?
C9 Rh3 Rh6 Rh4 -92.38(16) . . . . ?
C8 Rh3 Rh6 Rh4 160.2(3) . . . . ?
C16 Rh3 Rh6 Rh4 7.34(13) . . . . ?
C7 Rh3 Rh6 Rh4 171.23(16) . . . . ?
Rh5 Rh3 Rh6 Rh4 53.981(13) . . . . ?
Rh2 Rh3 Rh6 Rh4 109.542(15) . . . . ?
C9 Rh3 Rh6 Rh1 -146.62(16) . . . . ?
C8 Rh3 Rh6 Rh1 106.0(3) . . . . ?
C16 Rh3 Rh6 Rh1 -46.90(13) . . . . ?
C7 Rh3 Rh6 Rh1 116.99(16) . . . . ?
Rh5 Rh3 Rh6 Rh1 -0.262(13) . . . . ?
Rh2 Rh3 Rh6 Rh1 55.300(12) . . . . ?
Rh4 Rh3 Rh6 Rh1 -54.243(12) . . . . ?
C11 Rh4 Rh6 C12 102.4(3) . . . . ?
C10 Rh4 Rh6 C12 -3.40(19) . . . . ?
C16 Rh4 Rh6 C12 -105.02(19) . . . . ?
C3 Rh4 Rh6 C12 94.27(19) . . . . ?
Rh5 Rh4 Rh6 C12 -152.44(14) . . . . ?
Rh3 Rh4 Rh6 C12 -97.49(14) . . . . ?
Rh1 Rh4 Rh6 C12 152.02(14) . . . . ?
C11 Rh4 Rh6 C13 0.5(4) . . . . ?
C10 Rh4 Rh6 C13 -105.3(3) . . . . ?
C16 Rh4 Rh6 C13 153.1(3) . . . . ?
C3 Rh4 Rh6 C13 -7.6(3) . . . . ?
Rh5 Rh4 Rh6 C13 105.7(3) . . . . ?
Rh3 Rh4 Rh6 C13 160.6(3) . . . . ?
Rh1 Rh4 Rh6 C13 50.1(3) . . . . ?
C11 Rh4 Rh6 C7 -152.7(3) . . . . ?
C10 Rh4 Rh6 C7 101.52(19) . . . . ?
C16 Rh4 Rh6 C7 -0.10(19) . . . . ?
C3 Rh4 Rh6 C7 -160.81(19) . . . . ?
Rh5 Rh4 Rh6 C7 -47.52(13) . . . . ?
Rh3 Rh4 Rh6 C7 7.43(13) . . . . ?
Rh1 Rh4 Rh6 C7 -103.06(13) . . . . ?
C11 Rh4 Rh6 C3 8.1(3) . . . . ?
C10 Rh4 Rh6 C3 -97.67(19) . . . . ?
C16 Rh4 Rh6 C3 160.71(19) . . . . ?
Rh5 Rh4 Rh6 C3 113.29(14) . . . . ?
Rh3 Rh4 Rh6 C3 168.24(14) . . . . ?
Rh1 Rh4 Rh6 C3 57.75(14) . . . . ?
C11 Rh4 Rh6 Rh2 -105.1(2) . . . . ?
C10 Rh4 Rh6 Rh2 149.12(14) . . . . ?
C16 Rh4 Rh6 Rh2 47.50(13) . . . . ?
C3 Rh4 Rh6 Rh2 -113.21(14) . . . . ?
Rh5 Rh4 Rh6 Rh2 0.080(14) . . . . ?
Rh3 Rh4 Rh6 Rh2 55.030(13) . . . . ?
Rh1 Rh4 Rh6 Rh2 -55.456(12) . . . . ?
C11 Rh4 Rh6 Rh3 -160.1(2) . . . . ?
C10 Rh4 Rh6 Rh3 94.09(14) . . . . ?
C16 Rh4 Rh6 Rh3 -7.53(13) . . . . ?
C3 Rh4 Rh6 Rh3 -168.24(14) . . . . ?
Rh5 Rh4 Rh6 Rh3 -54.950(13) . . . . ?
Rh1 Rh4 Rh6 Rh3 -110.486(15) . . . . ?
C11 Rh4 Rh6 Rh1 -49.6(2) . . . . ?
C10 Rh4 Rh6 Rh1 -155.42(14) . . . . ?
C16 Rh4 Rh6 Rh1 102.96(13) . . . . ?
C3 Rh4 Rh6 Rh1 -57.75(14) . . . . ?
Rh5 Rh4 Rh6 Rh1 55.536(12) . . . . ?
Rh3 Rh4 Rh6 Rh1 110.486(15) . . . . ?
C2 Rh1 Rh6 C12 106.1(2) . . . . ?
C1 Rh1 Rh6 C12 0.0(4) . . . . ?
C3 Rh1 Rh6 C12 19.3(3) . . . . ?
C4 Rh1 Rh6 C12 -148.4(2) . . . . ?
Rh7 Rh1 Rh6 C12 81.4(2) . . . . ?
Rh5 Rh1 Rh6 C12 -100.4(2) . . . . ?
Rh2 Rh1 Rh6 C12 -155.8(2) . . . . ?
Rh4 Rh1 Rh6 C12 -46.8(2) . . . . ?
C2 Rh1 Rh6 C13 -7.25(18) . . . . ?
C1 Rh1 Rh6 C13 -113.4(3) . . . . ?
C3 Rh1 Rh6 C13 -94.0(2) . . . . ?
C4 Rh1 Rh6 C13 98.28(18) . . . . ?
Rh7 Rh1 Rh6 C13 -31.90(14) . . . . ?
Rh5 Rh1 Rh6 C13 146.28(14) . . . . ?
Rh2 Rh1 Rh6 C13 90.87(14) . . . . ?
Rh4 Rh1 Rh6 C13 -160.12(14) . . . . ?
C2 Rh1 Rh6 C7 -104.15(17) . . . . ?
C1 Rh1 Rh6 C7 149.7(3) . . . . ?
C3 Rh1 Rh6 C7 169.08(19) . . . . ?
C4 Rh1 Rh6 C7 1.39(18) . . . . ?
Rh7 Rh1 Rh6 C7 -128.80(13) . . . . ?
Rh5 Rh1 Rh6 C7 49.38(13) . . . . ?
Rh2 Rh1 Rh6 C7 -6.03(13) . . . . ?
Rh4 Rh1 Rh6 C7 102.98(13) . . . . ?
C2 Rh1 Rh6 C3 86.76(18) . . . . ?
C1 Rh1 Rh6 C3 -19.3(3) . . . . ?
C4 Rh1 Rh6 C3 -167.70(19) . . . . ?
Rh7 Rh1 Rh6 C3 62.12(14) . . . . ?
Rh5 Rh1 Rh6 C3 -119.71(14) . . . . ?
Rh2 Rh1 Rh6 C3 -175.11(14) . . . . ?
Rh4 Rh1 Rh6 C3 -66.11(14) . . . . ?
C2 Rh1 Rh6 Rh2 -98.13(11) . . . . ?
C1 Rh1 Rh6 Rh2 155.8(3) . . . . ?
C3 Rh1 Rh6 Rh2 175.11(14) . . . . ?
C4 Rh1 Rh6 Rh2 7.41(12) . . . . ?
Rh7 Rh1 Rh6 Rh2 -122.77(2) . . . . ?
Rh5 Rh1 Rh6 Rh2 55.404(12) . . . . ?
Rh4 Rh1 Rh6 Rh2 109.004(14) . . . . ?
C2 Rh1 Rh6 Rh3 -153.27(11) . . . . ?
C1 Rh1 Rh6 Rh3 100.6(3) . . . . ?
C3 Rh1 Rh6 Rh3 119.96(14) . . . . ?
C4 Rh1 Rh6 Rh3 -47.73(12) . . . . ?
Rh7 Rh1 Rh6 Rh3 -177.918(18) . . . . ?
Rh5 Rh1 Rh6 Rh3 0.259(13) . . . . ?
Rh2 Rh1 Rh6 Rh3 -55.145(13) . . . . ?
Rh4 Rh1 Rh6 Rh3 53.859(12) . . . . ?
C2 Rh1 Rh6 Rh4 152.87(11) . . . . ?
C1 Rh1 Rh6 Rh4 46.8(3) . . . . ?
C3 Rh1 Rh6 Rh4 66.11(14) . . . . ?
C4 Rh1 Rh6 Rh4 -101.59(12) . . . . ?
Rh7 Rh1 Rh6 Rh4 128.22(2) . . . . ?
Rh5 Rh1 Rh6 Rh4 -53.600(12) . . . . ?
Rh2 Rh1 Rh6 Rh4 -109.004(14) . . . . ?
O2 C2 Rh7 C92 71.5(4) . . . . ?
Rh1 C2 Rh7 C92 -108.96(16) . . . . ?
O2 C2 Rh7 C1 178.9(4) . . . . ?
Rh1 C2 Rh7 C1 -1.56(16) . . . . ?
O2 C2 Rh7 C93 -96.7(4) . . . . ?
Rh1 C2 Rh7 C93 82.78(17) . . . . ?
O2 C2 Rh7 Rh8 -43.4(5) . . . . ?
Rh1 C2 Rh7 Rh8 136.08(8) . . . . ?
O2 C2 Rh7 Rh1 -179.5(5) . . . . ?
O2 C2 Rh7 Pt2 26.2(5) . . . . ?
Rh1 C2 Rh7 Pt2 -154.30(6) . . . . ?
O2 C2 Rh7 Pt3 52.4(10) . . . . ?
Rh1 C2 Rh7 Pt3 -128.1(7) . . . . ?
O92 C92 Rh7 C2 50.9(6) . . . . ?
Pt2 C92 Rh7 C2 -128.00(15) . . . . ?
O92 C92 Rh7 C1 -41.0(6) . . . . ?
Pt2 C92 Rh7 C1 140.07(15) . . . . ?
O92 C92 Rh7 C93 -164.4(5) . . . . ?
Pt2 C92 Rh7 C93 16.7(5) . . . . ?
O92 C92 Rh7 Rh8 178.1(5) . . . . ?
Pt2 C92 Rh7 Rh8 -0.84(13) . . . . ?
O92 C92 Rh7 Rh1 6.7(6) . . . . ?
Pt2 C92 Rh7 Rh1 -172.23(6) . . . . ?
O92 C92 Rh7 Pt2 178.9(7) . . . . ?
O92 C92 Rh7 Pt3 -132.0(6) . . . . ?
Pt2 C92 Rh7 Pt3 49.02(8) . . . . ?
O1 C1 Rh7 C2 -178.5(4) . . . . ?
Rh1 C1 Rh7 C2 1.55(16) . . . . ?
O1 C1 Rh7 C92 -89.3(4) . . . . ?
Rh1 C1 Rh7 C92 90.80(17) . . . . ?
O1 C1 Rh7 C93 74.4(4) . . . . ?
Rh1 C1 Rh7 C93 -105.58(16) . . . . ?
O1 C1 Rh7 Rh8 44.4(5) . . . . ?
Rh1 C1 Rh7 Rh8 -135.59(8) . . . . ?
O1 C1 Rh7 Rh1 179.9(5) . . . . ?
O1 C1 Rh7 Pt2 -37.1(5) . . . . ?
Rh1 C1 Rh7 Pt2 142.95(9) . . . . ?
O1 C1 Rh7 Pt3 -5.8(4) . . . . ?
Rh1 C1 Rh7 Pt3 174.27(10) . . . . ?
O93 C93 Rh7 C2 -69.4(6) . . . . ?
Rh8 C93 Rh7 C2 121.36(15) . . . . ?
O93 C93 Rh7 C92 147.9(5) . . . . ?
Rh8 C93 Rh7 C92 -21.4(5) . . . . ?
O93 C93 Rh7 C1 21.1(5) . . . . ?
Rh8 C93 Rh7 C1 -148.16(16) . . . . ?
O93 C93 Rh7 Rh8 169.3(6) . . . . ?
O93 C93 Rh7 Rh1 -23.4(6) . . . . ?
Rh8 C93 Rh7 Rh1 167.36(8) . . . . ?
O93 C93 Rh7 Pt2 161.8(5) . . . . ?
Rh8 C93 Rh7 Pt2 -7.48(13) . . . . ?
O93 C93 Rh7 Pt3 115.3(5) . . . . ?
Rh8 C93 Rh7 Pt3 -53.94(8) . . . . ?
C1 Rh1 Rh7 C2 -177.8(2) . . . . ?
C3 Rh1 Rh7 C2 79.91(19) . . . . ?
C4 Rh1 Rh7 C2 -97.99(19) . . . . ?
Rh5 Rh1 Rh7 C2 -141.88(16) . . . . ?
Rh2 Rh1 Rh7 C2 -48.84(16) . . . . ?
Rh4 Rh1 Rh7 C2 125.14(16) . . . . ?
Rh6 Rh1 Rh7 C2 35.37(16) . . . . ?
C2 Rh1 Rh7 C92 75.59(19) . . . . ?
C1 Rh1 Rh7 C92 -102.25(19) . . . . ?
C3 Rh1 Rh7 C92 155.50(16) . . . . ?
C4 Rh1 Rh7 C92 -22.40(16) . . . . ?
Rh5 Rh1 Rh7 C92 -66.29(12) . . . . ?
Rh2 Rh1 Rh7 C92 26.75(12) . . . . ?
Rh4 Rh1 Rh7 C92 -159.27(12) . . . . ?
Rh6 Rh1 Rh7 C92 110.96(12) . . . . ?
C2 Rh1 Rh7 C1 177.8(2) . . . . ?
C3 Rh1 Rh7 C1 -102.25(19) . . . . ?
C4 Rh1 Rh7 C1 79.85(19) . . . . ?
Rh5 Rh1 Rh7 C1 35.96(16) . . . . ?
Rh2 Rh1 Rh7 C1 129.00(16) . . . . ?
Rh4 Rh1 Rh7 C1 -57.02(16) . . . . ?
Rh6 Rh1 Rh7 C1 -146.79(16) . . . . ?
C2 Rh1 Rh7 C93 -107.41(19) . . . . ?
C1 Rh1 Rh7 C93 74.75(19) . . . . ?
C3 Rh1 Rh7 C93 -27.50(16) . . . . ?
C4 Rh1 Rh7 C93 154.60(16) . . . . ?
Rh5 Rh1 Rh7 C93 110.71(11) . . . . ?
Rh2 Rh1 Rh7 C93 -156.25(11) . . . . ?
Rh4 Rh1 Rh7 C93 17.72(12) . . . . ?
Rh6 Rh1 Rh7 C93 -72.04(11) . . . . ?
C2 Rh1 Rh7 Rh8 -90.18(16) . . . . ?
C1 Rh1 Rh7 Rh8 91.98(16) . . . . ?
C3 Rh1 Rh7 Rh8 -10.28(11) . . . . ?
C4 Rh1 Rh7 Rh8 171.83(12) . . . . ?
Rh5 Rh1 Rh7 Rh8 127.94(3) . . . . ?
Rh2 Rh1 Rh7 Rh8 -139.02(2) . . . . ?
Rh4 Rh1 Rh7 Rh8 34.95(4) . . . . ?
Rh6 Rh1 Rh7 Rh8 -54.81(4) . . . . ?
C2 Rh1 Rh7 Pt2 61.29(16) . . . . ?
C1 Rh1 Rh7 Pt2 -116.55(16) . . . . ?
C3 Rh1 Rh7 Pt2 141.20(11) . . . . ?
C4 Rh1 Rh7 Pt2 -36.70(12) . . . . ?
Rh5 Rh1 Rh7 Pt2 -80.59(4) . . . . ?
Rh2 Rh1 Rh7 Pt2 12.45(5) . . . . ?
Rh4 Rh1 Rh7 Pt2 -173.57(3) . . . . ?
Rh6 Rh1 Rh7 Pt2 96.66(4) . . . . ?
C2 Rh1 Rh7 Pt3 169.09(16) . . . . ?
C1 Rh1 Rh7 Pt3 -8.76(15) . . . . ?
C3 Rh1 Rh7 Pt3 -111.01(11) . . . . ?
C4 Rh1 Rh7 Pt3 71.10(12) . . . . ?
Rh5 Rh1 Rh7 Pt3 27.21(3) . . . . ?
Rh2 Rh1 Rh7 Pt3 120.25(2) . . . . ?
Rh4 Rh1 Rh7 Pt3 -65.78(3) . . . . ?
Rh6 Rh1 Rh7 Pt3 -155.544(17) . . . . ?
O95 C95 Rh8 C94 22(4) . . . . ?
O95 C95 Rh8 C93 -141(4) . . . . ?
O95 C95 Rh8 P5 120(4) . . . . ?
O95 C95 Rh8 Pt2 0(4) . . . . ?
O95 C95 Rh8 Pt3 -53(4) . . . . ?
O95 C95 Rh8 Rh7 -122(4) . . . . ?
O94 C94 Rh8 C95 18.1(6) . . . . ?
Pt2 C94 Rh8 C95 -164.60(15) . . . . ?
O94 C94 Rh8 C93 133.5(6) . . . . ?
Pt2 C94 Rh8 C93 -49.1(6) . . . . ?
O94 C94 Rh8 P5 -86.0(6) . . . . ?
Pt2 C94 Rh8 P5 91.36(9) . . . . ?
O94 C94 Rh8 Pt2 -177.3(6) . . . . ?
O94 C94 Rh8 Pt3 120.7(6) . . . . ?
Pt2 C94 Rh8 Pt3 -61.94(8) . . . . ?
O94 C94 Rh8 Rh7 174.4(5) . . . . ?
Pt2 C94 Rh8 Rh7 -8.21(15) . . . . ?
O93 C93 Rh8 C95 -4.6(5) . . . . ?
Rh7 C93 Rh8 C95 165.24(16) . . . . ?
O93 C93 Rh8 C94 -120.4(6) . . . . ?
Rh7 C93 Rh8 C94 49.4(6) . . . . ?
O93 C93 Rh8 P5 99.3(5) . . . . ?
Rh7 C93 Rh8 P5 -90.89(10) . . . . ?
O93 C93 Rh8 Pt2 -161.8(5) . . . . ?
Rh7 C93 Rh8 Pt2 8.03(14) . . . . ?
O93 C93 Rh8 Pt3 -108.1(5) . . . . ?
Rh7 C93 Rh8 Pt3 61.71(9) . . . . ?
O93 C93 Rh8 Rh7 -169.9(6) . . . . ?
C68 P5 Rh8 C95 78.7(2) . . . . ?
C74 P5 Rh8 C95 -42.4(2) . . . . ?
C19 P5 Rh8 C95 -162.75(19) . . . . ?
C68 P5 Rh8 C94 175.68(19) . . . . ?
C74 P5 Rh8 C94 54.7(2) . . . . ?
C19 P5 Rh8 C94 -65.72(18) . . . . ?
C68 P5 Rh8 C93 -16.31(19) . . . . ?
C74 P5 Rh8 C93 -137.3(2) . . . . ?
C19 P5 Rh8 C93 102.29(18) . . . . ?
C68 P5 Rh8 Pt2 -130.53(15) . . . . ?
C74 P5 Rh8 Pt2 108.45(16) . . . . ?
C19 P5 Rh8 Pt2 -11.93(14) . . . . ?
C68 P5 Rh8 Pt3 -117.47(15) . . . . ?
C74 P5 Rh8 Pt3 121.50(16) . . . . ?
C19 P5 Rh8 Pt3 1.12(17) . . . . ?
C68 P5 Rh8 Rh7 -67.81(15) . . . . ?
C74 P5 Rh8 Rh7 171.17(16) . . . . ?
C19 P5 Rh8 Rh7 50.79(14) . . . . ?
C2 Rh7 Rh8 C95 -108.0(3) . . . . ?
C92 Rh7 Rh8 C95 148.3(3) . . . . ?
C1 Rh7 Rh8 C95 16.0(3) . . . . ?
C93 Rh7 Rh8 C95 -24.2(3) . . . . ?
Rh1 Rh7 Rh8 C95 -46.6(2) . . . . ?
Pt2 Rh7 Rh8 C95 147.5(2) . . . . ?
Pt3 Rh7 Rh8 C95 82.8(2) . . . . ?
C2 Rh7 Rh8 C94 111.96(19) . . . . ?
C92 Rh7 Rh8 C94 8.23(18) . . . . ?
C1 Rh7 Rh8 C94 -124.0(2) . . . . ?
C93 Rh7 Rh8 C94 -164.2(2) . . . . ?
Rh1 Rh7 Rh8 C94 173.33(13) . . . . ?
Pt2 Rh7 Rh8 C94 7.44(13) . . . . ?
Pt3 Rh7 Rh8 C94 -57.21(13) . . . . ?
C2 Rh7 Rh8 C93 -83.8(2) . . . . ?
C92 Rh7 Rh8 C93 172.45(19) . . . . ?
C1 Rh7 Rh8 C93 40.2(2) . . . . ?
Rh1 Rh7 Rh8 C93 -22.45(15) . . . . ?
Pt2 Rh7 Rh8 C93 171.66(15) . . . . ?
Pt3 Rh7 Rh8 C93 107.02(15) . . . . ?
C2 Rh7 Rh8 P5 12.02(14) . . . . ?
C92 Rh7 Rh8 P5 -91.71(12) . . . . ?
C1 Rh7 Rh8 P5 136.05(15) . . . . ?
C93 Rh7 Rh8 P5 95.83(15) . . . . ?
Rh1 Rh7 Rh8 P5 73.39(4) . . . . ?
Pt2 Rh7 Rh8 P5 -92.50(3) . . . . ?
Pt3 Rh7 Rh8 P5 -157.15(3) . . . . ?
C2 Rh7 Rh8 Pt2 104.52(14) . . . . ?
C92 Rh7 Rh8 Pt2 0.79(12) . . . . ?
C1 Rh7 Rh8 Pt2 -131.45(15) . . . . ?
C93 Rh7 Rh8 Pt2 -171.66(15) . . . . ?
Rh1 Rh7 Rh8 Pt2 165.89(3) . . . . ?
Pt3 Rh7 Rh8 Pt2 -64.648(8) . . . . ?
C2 Rh7 Rh8 Pt3 169.17(14) . . . . ?
C92 Rh7 Rh8 Pt3 65.44(12) . . . . ?
C1 Rh7 Rh8 Pt3 -66.80(15) . . . . ?
C93 Rh7 Rh8 Pt3 -107.02(15) . . . . ?
Rh1 Rh7 Rh8 Pt3 -129.46(3) . . . . ?
Pt2 Rh7 Rh8 Pt3 64.648(8) . . . . ?
O94 C94 Pt2 C92 -166.9(4) . . . . ?
Rh8 C94 Pt2 C92 15.6(4) . . . . ?
O94 C94 Pt2 P1 -29.8(5) . . . . ?
Rh8 C94 Pt2 P1 152.75(8) . . . . ?
O94 C94 Pt2 P6 80.4(5) . . . . ?
Rh8 C94 Pt2 P6 -97.11(10) . . . . ?
O94 C94 Pt2 Pt3 -116.0(5) . . . . ?
Rh8 C94 Pt2 Pt3 66.55(9) . . . . ?
O94 C94 Pt2 Rh8 177.5(6) . . . . ?
O94 C94 Pt2 Rh7 -175.1(5) . . . . ?
Rh8 C94 Pt2 Rh7 7.45(13) . . . . ?
O92 C92 Pt2 C94 169.9(4) . . . . ?
Rh7 C92 Pt2 C94 -10.9(4) . . . . ?
O92 C92 Pt2 P1 30.1(4) . . . . ?
Rh7 C92 Pt2 P1 -150.72(10) . . . . ?
O92 C92 Pt2 P6 -79.8(4) . . . . ?
Rh7 C92 Pt2 P6 99.41(10) . . . . ?
O92 C92 Pt2 Pt3 121.9(4) . . . . ?
Rh7 C92 Pt2 Pt3 -58.87(10) . . . . ?
O92 C92 Pt2 Rh8 -178.4(4) . . . . ?
Rh7 C92 Pt2 Rh8 0.82(13) . . . . ?
O92 C92 Pt2 Rh7 -179.2(5) . . . . ?
C26 P1 Pt2 C94 122.52(19) . . . . ?
C20 P1 Pt2 C94 -4.85(19) . . . . ?
C17 P1 Pt2 C94 -119.99(17) . . . . ?
C26 P1 Pt2 C92 -76.54(19) . . . . ?
C20 P1 Pt2 C92 156.08(18) . . . . ?
C17 P1 Pt2 C92 40.94(16) . . . . ?
C26 P1 Pt2 P6 25.46(16) . . . . ?
C20 P1 Pt2 P6 -101.92(15) . . . . ?
C17 P1 Pt2 P6 142.95(13) . . . . ?
C26 P1 Pt2 Pt3 -164.94(15) . . . . ?
C20 P1 Pt2 Pt3 67.68(15) . . . . ?
C17 P1 Pt2 Pt3 -47.46(13) . . . . ?
C26 P1 Pt2 Rh8 159.85(15) . . . . ?
C20 P1 Pt2 Rh8 32.48(17) . . . . ?
C17 P1 Pt2 Rh8 -82.66(14) . . . . ?
C26 P1 Pt2 Rh7 -104.59(15) . . . . ?
C20 P1 Pt2 Rh7 128.04(15) . . . . ?
C17 P1 Pt2 Rh7 12.90(14) . . . . ?
C80 P6 Pt2 C94 -166.57(19) . . . . ?
C86 P6 Pt2 C94 -43.72(18) . . . . ?
C19 P6 Pt2 C94 75.76(18) . . . . ?
C80 P6 Pt2 C92 40.16(19) . . . . ?
C86 P6 Pt2 C92 163.00(18) . . . . ?
C19 P6 Pt2 C92 -77.52(18) . . . . ?
C80 P6 Pt2 P1 -56.78(16) . . . . ?
C86 P6 Pt2 P1 66.07(15) . . . . ?
C19 P6 Pt2 P1 -174.45(14) . . . . ?
C80 P6 Pt2 Pt3 150.45(15) . . . . ?
C86 P6 Pt2 Pt3 -86.70(16) . . . . ?
C19 P6 Pt2 Pt3 32.78(17) . . . . ?
C80 P6 Pt2 Rh8 146.59(15) . . . . ?
C86 P6 Pt2 Rh8 -90.56(14) . . . . ?
C19 P6 Pt2 Rh8 28.92(14) . . . . ?
C80 P6 Pt2 Rh7 87.09(15) . . . . ?
C86 P6 Pt2 Rh7 -150.06(14) . . . . ?
C19 P6 Pt2 Rh7 -30.58(14) . . . . ?
C95 Rh8 Pt2 C94 28.1(3) . . . . ?
C93 Rh8 Pt2 C94 164.59(19) . . . . ?
P5 Rh8 Pt2 C94 -94.36(15) . . . . ?
Pt3 Rh8 Pt2 C94 92.82(15) . . . . ?
Rh7 Rh8 Pt2 C94 171.64(15) . . . . ?
C95 Rh8 Pt2 C92 -144.3(2) . . . . ?
C94 Rh8 Pt2 C92 -172.33(18) . . . . ?
C93 Rh8 Pt2 C92 -7.74(16) . . . . ?
P5 Rh8 Pt2 C92 93.32(11) . . . . ?
Pt3 Rh8 Pt2 C92 -79.51(11) . . . . ?
Rh7 Rh8 Pt2 C92 -0.69(11) . . . . ?
C95 Rh8 Pt2 P1 -23.7(2) . . . . ?
C94 Rh8 Pt2 P1 -51.79(16) . . . . ?
C93 Rh8 Pt2 P1 112.80(13) . . . . ?
P5 Rh8 Pt2 P1 -146.14(5) . . . . ?
Pt3 Rh8 Pt2 P1 41.03(5) . . . . ?
Rh7 Rh8 Pt2 P1 119.85(5) . . . . ?
C95 Rh8 Pt2 P6 113.5(2) . . . . ?
C94 Rh8 Pt2 P6 85.44(15) . . . . ?
C93 Rh8 Pt2 P6 -109.97(13) . . . . ?
P5 Rh8 Pt2 P6 -8.91(4) . . . . ?
Pt3 Rh8 Pt2 P6 178.26(3) . . . . ?
Rh7 Rh8 Pt2 P6 -102.92(3) . . . . ?
C95 Rh8 Pt2 Pt3 -64.8(2) . . . . ?
C94 Rh8 Pt2 Pt3 -92.82(15) . . . . ?
C93 Rh8 Pt2 Pt3 71.77(12) . . . . ?
P5 Rh8 Pt2 Pt3 172.82(3) . . . . ?
Rh7 Rh8 Pt2 Pt3 78.819(11) . . . . ?
C95 Rh8 Pt2 Rh7 -143.6(2) . . . . ?
C94 Rh8 Pt2 Rh7 -171.64(15) . . . . ?
C93 Rh8 Pt2 Rh7 -7.05(12) . . . . ?
P5 Rh8 Pt2 Rh7 94.01(3) . . . . ?
Pt3 Rh8 Pt2 Rh7 -78.819(11) . . . . ?
C2 Rh7 Pt2 C94 -121.93(17) . . . . ?
C92 Rh7 Pt2 C94 174.58(18) . . . . ?
C1 Rh7 Pt2 C94 103.2(2) . . . . ?
C93 Rh7 Pt2 C94 0.41(16) . . . . ?
Rh8 Rh7 Pt2 C94 -6.35(11) . . . . ?
Rh1 Rh7 Pt2 C94 -167.76(12) . . . . ?
Pt3 Rh7 Pt2 C94 63.03(11) . . . . ?
C2 Rh7 Pt2 C92 63.49(19) . . . . ?
C1 Rh7 Pt2 C92 -71.4(2) . . . . ?
C93 Rh7 Pt2 C92 -174.17(18) . . . . ?
Rh8 Rh7 Pt2 C92 179.08(14) . . . . ?
Rh1 Rh7 Pt2 C92 17.66(14) . . . . ?
Pt3 Rh7 Pt2 C92 -111.55(14) . . . . ?
C2 Rh7 Pt2 P1 104.27(14) . . . . ?
C92 Rh7 Pt2 P1 40.77(15) . . . . ?
C1 Rh7 Pt2 P1 -30.64(18) . . . . ?
C93 Rh7 Pt2 P1 -133.39(12) . . . . ?
Rh8 Rh7 Pt2 P1 -140.15(4) . . . . ?
Rh1 Rh7 Pt2 P1 58.44(5) . . . . ?
Pt3 Rh7 Pt2 P1 -70.77(4) . . . . ?
C2 Rh7 Pt2 P6 -27.49(13) . . . . ?
C92 Rh7 Pt2 P6 -90.99(14) . . . . ?
C1 Rh7 Pt2 P6 -162.40(17) . . . . ?
C93 Rh7 Pt2 P6 94.85(12) . . . . ?
Rh8 Rh7 Pt2 P6 88.09(3) . . . . ?
Rh1 Rh7 Pt2 P6 -73.32(4) . . . . ?
Pt3 Rh7 Pt2 P6 157.47(3) . . . . ?
C2 Rh7 Pt2 Pt3 175.04(13) . . . . ?
C92 Rh7 Pt2 Pt3 111.55(14) . . . . ?
C1 Rh7 Pt2 Pt3 40.13(17) . . . . ?
C93 Rh7 Pt2 Pt3 -62.62(12) . . . . ?
Rh8 Rh7 Pt2 Pt3 -69.380(11) . . . . ?
Rh1 Rh7 Pt2 Pt3 129.21(3) . . . . ?
C2 Rh7 Pt2 Rh8 -115.58(13) . . . . ?
C92 Rh7 Pt2 Rh8 -179.08(14) . . . . ?
C1 Rh7 Pt2 Rh8 109.51(17) . . . . ?
C93 Rh7 Pt2 Rh8 6.76(12) . . . . ?
Rh1 Rh7 Pt2 Rh8 -161.41(4) . . . . ?
Pt3 Rh7 Pt2 Rh8 69.380(11) . . . . ?
O96 C96 Pt3 P2 91(5) . . . . ?
O96 C96 Pt3 Pt2 -70(5) . . . . ?
O96 C96 Pt3 Rh8 -83(5) . . . . ?
O96 C96 Pt3 Rh7 -24(5) . . . . ?
C32 P2 Pt3 C96 -56.1(2) . . . . ?
C38 P2 Pt3 C96 64.4(2) . . . . ?
C17 P2 Pt3 C96 -175.5(2) . . . . ?
C32 P2 Pt3 Pt2 118.90(14) . . . . ?
C38 P2 Pt3 Pt2 -120.54(14) . . . . ?
C17 P2 Pt3 Pt2 -0.49(14) . . . . ?
C32 P2 Pt3 Rh8 111.65(15) . . . . ?
C38 P2 Pt3 Rh8 -127.79(14) . . . . ?
C17 P2 Pt3 Rh8 -7.73(17) . . . . ?
C32 P2 Pt3 Rh7 59.97(15) . . . . ?
C38 P2 Pt3 Rh7 -179.46(14) . . . . ?
C17 P2 Pt3 Rh7 -59.41(15) . . . . ?
C94 Pt2 Pt3 C96 -64.2(5) . . . . ?
C92 Pt2 Pt3 C96 93.9(5) . . . . ?
P1 Pt2 Pt3 C96 -173.0(5) . . . . ?
P6 Pt2 Pt3 C96 -18.7(5) . . . . ?
Rh8 Pt2 Pt3 C96 -14.3(5) . . . . ?
Rh7 Pt2 Pt3 C96 51.9(5) . . . . ?
C94 Pt2 Pt3 P2 133.70(12) . . . . ?
C92 Pt2 Pt3 P2 -68.19(11) . . . . ?
P1 Pt2 Pt3 P2 24.88(4) . . . . ?
P6 Pt2 Pt3 P2 179.21(7) . . . . ?
Rh8 Pt2 Pt3 P2 -176.40(3) . . . . ?
Rh7 Pt2 Pt3 P2 -110.17(3) . . . . ?
C94 Pt2 Pt3 Rh8 -49.90(12) . . . . ?
C92 Pt2 Pt3 Rh8 108.22(11) . . . . ?
P1 Pt2 Pt3 Rh8 -158.72(3) . . . . ?
P6 Pt2 Pt3 Rh8 -4.39(7) . . . . ?
Rh7 Pt2 Pt3 Rh8 66.230(11) . . . . ?
C94 Pt2 Pt3 Rh7 -116.13(12) . . . . ?
C92 Pt2 Pt3 Rh7 41.99(11) . . . . ?
P1 Pt2 Pt3 Rh7 135.05(3) . . . . ?
P6 Pt2 Pt3 Rh7 -70.62(7) . . . . ?
Rh8 Pt2 Pt3 Rh7 -66.230(11) . . . . ?
C95 Rh8 Pt3 C96 -35.58(19) . . . . ?
C94 Rh8 Pt3 C96 -127.19(19) . . . . ?
C93 Rh8 Pt3 C96 56.92(18) . . . . ?
P5 Rh8 Pt3 C96 160.57(15) . . . . ?
Pt2 Rh8 Pt3 C96 175.97(14) . . . . ?
Rh7 Rh8 Pt3 C96 105.08(14) . . . . ?
C95 Rh8 Pt3 P2 156.75(15) . . . . ?
C94 Rh8 Pt3 P2 65.14(14) . . . . ?
C93 Rh8 Pt3 P2 -110.75(13) . . . . ?
P5 Rh8 Pt3 P2 -7.09(10) . . . . ?
Pt2 Rh8 Pt3 P2 8.30(7) . . . . ?
Rh7 Rh8 Pt3 P2 -62.58(7) . . . . ?
C95 Rh8 Pt3 Pt2 148.45(13) . . . . ?
C94 Rh8 Pt3 Pt2 56.84(12) . . . . ?
C93 Rh8 Pt3 Pt2 -119.05(12) . . . . ?
P5 Rh8 Pt3 Pt2 -15.40(6) . . . . ?
Rh7 Rh8 Pt3 Pt2 -70.885(9) . . . . ?
C95 Rh8 Pt3 Rh7 -140.66(13) . . . . ?
C94 Rh8 Pt3 Rh7 127.72(12) . . . . ?
C93 Rh8 Pt3 Rh7 -48.17(12) . . . . ?
P5 Rh8 Pt3 Rh7 55.49(6) . . . . ?
Pt2 Rh8 Pt3 Rh7 70.885(10) . . . . ?
C2 Rh7 Pt3 C96 164.5(8) . . . . ?
C92 Rh7 Pt3 C96 145.22(18) . . . . ?
C1 Rh7 Pt3 C96 38.03(18) . . . . ?
C93 Rh7 Pt3 C96 -45.27(18) . . . . ?
Rh8 Rh7 Pt3 C96 -93.56(14) . . . . ?
Rh1 Rh7 Pt3 C96 44.35(14) . . . . ?
Pt2 Rh7 Pt3 C96 -166.61(14) . . . . ?
C2 Rh7 Pt3 P2 54.0(8) . . . . ?
C92 Rh7 Pt3 P2 34.72(12) . . . . ?
C1 Rh7 Pt3 P2 -72.47(11) . . . . ?
C93 Rh7 Pt3 P2 -155.78(12) . . . . ?
Rh8 Rh7 Pt3 P2 155.93(3) . . . . ?
Rh1 Rh7 Pt3 P2 -66.15(3) . . . . ?
Pt2 Rh7 Pt3 P2 82.88(3) . . . . ?
C2 Rh7 Pt3 Pt2 -28.9(8) . . . . ?
C92 Rh7 Pt3 Pt2 -48.16(11) . . . . ?
C1 Rh7 Pt3 Pt2 -155.35(11) . . . . ?
C93 Rh7 Pt3 Pt2 121.34(12) . . . . ?
Rh8 Rh7 Pt3 Pt2 73.052(10) . . . . ?
Rh1 Rh7 Pt3 Pt2 -149.03(2) . . . . ?
C2 Rh7 Pt3 Rh8 -102.0(8) . . . . ?
C92 Rh7 Pt3 Rh8 -121.22(11) . . . . ?
C1 Rh7 Pt3 Rh8 131.59(11) . . . . ?
C93 Rh7 Pt3 Rh8 48.29(12) . . . . ?
Rh1 Rh7 Pt3 Rh8 137.92(2) . . . . ?
Pt2 Rh7 Pt3 Rh8 -73.052(10) . . . . ?
